data_1552410
loop_
_publ_author_name
'Lawrence, Samuel R.'
'Ohlin, C. Andr\'e'
'Cordes, David Bradford'
'Slawin, Alexandra'
'Stasch, Andreas'

_publ_section_title
;
 Hydrocarbon-soluble, hexaanionic fulleride complexes of magnesium
;
_journal_name_full 'Chemical Science'
_journal_paper_doi 10.1039/C9SC03857D
_journal_year 2019
_chemical_formula_moiety 'C176 H164 Mg4 N8'
_chemical_formula_sum 'C176 H164 Mg4 N8'
_chemical_formula_weight 2488.51
_chemical_properties_physical Air-sensitive
_space_group_crystal_system monoclinic
_space_group_IT_number 15
_space_group_name_Hall '-C 2yc'
_space_group_name_H-M_alt 'C 1 2/c 1'
_symmetry_space_group_name_Hall '-C 2yc'
_symmetry_space_group_name_H-M 'C 1 2/c 1'
_atom_sites_solution_hydrogens geom
_atom_sites_solution_primary direct
_atom_sites_solution_secondary difmap
_audit_creation_date 2019-01-17
_audit_creation_method 'by CrystalStructure 4.3'
_audit_update_record
;
2019-05-08 deposited with the CCDC.    2019-10-07 downloaded from the CCDC.
;
_cell_angle_alpha 90.0000
_cell_angle_beta 104.897(6)
_cell_angle_gamma 90.0000
_cell_formula_units_Z 4
_cell_length_a 34.388(2)
_cell_length_b 12.2868(7)
_cell_length_c 33.068(2)
_cell_measurement_reflns_used 3321
_cell_measurement_temperature 173
_cell_measurement_theta_max 67.77
_cell_measurement_theta_min 2.77
_cell_volume 13502.2(14)
_computing_cell_refinement 'CrysAlisPro 1.171.38.43i (Rigaku OD, 2015)'
_computing_data_collection 'CrysAlisPro 1.171.38.43i (Rigaku OD, 2015)'
_computing_data_reduction 'CrysAlisPro 1.171.38.43i (Rigaku OD, 2015)'
_computing_molecular_graphics 'CrystalStructure 4.3'
_computing_publication_material 'CrystalStructure 4.3 (Rigaku, 2018)'
_computing_structure_refinement 'SHELXL Version 2018/3 (Sheldrick, 2008)'
_computing_structure_solution 'SHELXT Version 2014/5 (Sheldrick, 2014)'
_diffrn_ambient_temperature 173
_diffrn_detector_area_resol_mean 5.811
_diffrn_measured_fraction_theta_full 0.988
_diffrn_measured_fraction_theta_max 0.954
_diffrn_measurement_device_type 'Rigaku XtaLAB P100'
_diffrn_measurement_method \w
_diffrn_radiation_type 'Cu K\a'
_diffrn_radiation_wavelength 1.54187
_diffrn_reflns_av_R_equivalents 0.2927
_diffrn_reflns_av_unetI/netI 0.1401
_diffrn_reflns_Laue_measured_fraction_full 0.988
_diffrn_reflns_Laue_measured_fraction_max 0.954
_diffrn_reflns_limit_h_max 40
_diffrn_reflns_limit_h_min -24
_diffrn_reflns_limit_k_max 14
_diffrn_reflns_limit_k_min -14
_diffrn_reflns_limit_l_max 39
_diffrn_reflns_limit_l_min -39
_diffrn_reflns_number 69467
_diffrn_reflns_point_group_measured_fraction_full 0.988
_diffrn_reflns_point_group_measured_fraction_max 0.954
_diffrn_reflns_theta_full 67.687
_diffrn_reflns_theta_max 69.907
_diffrn_reflns_theta_min 2.659
_diffrn_standards_number 0
_exptl_absorpt_coefficient_mu 0.704
_exptl_absorpt_correction_T_max 0.993
_exptl_absorpt_correction_T_min 0.792
_exptl_absorpt_correction_type multi-scan
_exptl_absorpt_process_details
;
CrysAlisPro 1.171.38.43i (Rigaku Oxford Diffraction, 2015)
Empirical absorption correction using spherical harmonics,
 implemented in SCALE3 ABSPACK scaling algorithm.
;
_exptl_crystal_colour orange
_exptl_crystal_density_diffrn 1.224
_exptl_crystal_density_method 'not measured'
_exptl_crystal_description needle
_exptl_crystal_F_000 5296.00
_exptl_crystal_recrystallization_method 'Re-crystallisation from solvent: Benzene/hexanes'
_exptl_crystal_size_max 0.200
_exptl_crystal_size_mid 0.020
_exptl_crystal_size_min 0.010
_refine_diff_density_max 0.993
_refine_diff_density_min -0.835
_refine_ls_extinction_method none
_refine_ls_goodness_of_fit_ref 1.260
_refine_ls_hydrogen_treatment constr
_refine_ls_number_parameters 1353
_refine_ls_number_reflns 12172
_refine_ls_number_restraints 4484
_refine_ls_R_factor_all 0.2673
_refine_ls_R_factor_gt 0.1365
_refine_ls_shift/su_max 0.000
_refine_ls_structure_factor_coef Fsqd
_refine_ls_weighting_details 'w = 1/[\s^2^(Fo^2^)+(0.2000P)^2^] where P=(Fo^2^+2Fc^2^)/3'
_refine_ls_weighting_scheme calc
_refine_ls_wR_factor_gt 0.3731
_refine_ls_wR_factor_ref 0.4485
_reflns_Friedel_coverage 0.000
_reflns_number_gt 4596
_reflns_number_total 12172
_reflns_threshold_expression F^2^>2.0\s(F^2^)
_cod_data_source_file c9sc03857d2.cif
_cod_data_source_block 4a
_cod_database_code 1552410

loop_
_space_group_symop_operation_xyz
'x, y, z'
'-x, y, -z+1/2'
'x+1/2, y+1/2, z'
'-x+1/2, y+1/2, -z+1/2'
'-x, -y, -z'
'x, -y, z-1/2'
'-x+1/2, -y+1/2, -z'
'x+1/2, -y+1/2, z-1/2'

loop_
_atom_site_label
_atom_site_type_symbol
_atom_site_fract_x
_atom_site_fract_y
_atom_site_fract_z
_atom_site_U_iso_or_equiv
_atom_site_adp_type
_atom_site_occupancy
_atom_site_site_symmetry_order
_atom_site_calc_flag
_atom_site_refinement_flags_posn
_atom_site_refinement_flags_adp
_atom_site_refinement_flags_occupancy
_atom_site_disorder_assembly
_atom_site_disorder_group
Mg1 Mg 0.36896(9) 0.4968(2) 0.61090(9) 0.0553(8) Uani 1 1 d . . . . .
Mg2 Mg 0.39188(9) 0.2929(2) 0.85195(10) 0.0631(9) Uani 1 1 d . . . . .
N1 N 0.3517(2) 0.6411(5) 0.5860(2) 0.0547(18) Uani 1 1 d . . . . .
N2 N 0.32582(18) 0.4114(5) 0.5724(2) 0.0466(16) Uani 1 1 d . . . . .
N3 N 0.37561(19) 0.1502(5) 0.8699(2) 0.0525(17) Uani 1 1 d . . . . .
N4 N 0.3612(2) 0.3791(5) 0.8842(2) 0.0567(18) Uani 1 1 d . . . . .
C1 C 0.3105(3) 0.7655(7) 0.5322(3) 0.079(3) Uani 1 1 d . . . . .
H1A H 0.311979 0.819281 0.554460 0.119 Uiso 1 1 calc R U . . .
H1B H 0.283110 0.764214 0.513852 0.119 Uiso 1 1 calc R U . . .
H1C H 0.329507 0.785157 0.515891 0.119 Uiso 1 1 calc R U . . .
C2 C 0.3209(2) 0.6549(6) 0.5513(3) 0.056(2) Uani 1 1 d . . . . .
C3 C 0.2972(3) 0.5682(7) 0.5315(3) 0.062(2) Uani 1 1 d . . . . .
H3 H 0.277225 0.587971 0.506981 0.074 Uiso 1 1 calc R U . . .
C4 C 0.2979(2) 0.4568(6) 0.5414(3) 0.050(2) Uani 1 1 d . . . . .
C5 C 0.2643(3) 0.3891(7) 0.5137(3) 0.073(3) Uani 1 1 d . . . . .
H5A H 0.275673 0.322470 0.505102 0.110 Uiso 1 1 calc R U . . .
H5B H 0.250985 0.431239 0.488848 0.110 Uiso 1 1 calc R U . . .
H5C H 0.244657 0.369883 0.529369 0.110 Uiso 1 1 calc R U . . .
C6 C 0.3708(3) 0.7382(6) 0.6070(3) 0.058(2) Uani 1 1 d . . . . .
C7 C 0.4027(3) 0.7882(7) 0.5939(3) 0.066(3) Uani 1 1 d . . . . .
C8 C 0.4230(3) 0.8741(8) 0.6181(4) 0.086(3) Uani 1 1 d . . . . .
H8 H 0.444568 0.908748 0.610096 0.103 Uiso 1 1 calc R U . . .
C9 C 0.4122(4) 0.9103(9) 0.6542(4) 0.091(4) Uani 1 1 d . . . . .
H9 H 0.425910 0.969612 0.670081 0.110 Uiso 1 1 calc R U . . .
C10 C 0.3822(3) 0.8598(8) 0.6658(3) 0.080(3) Uani 1 1 d . . . . .
H10 H 0.375498 0.883833 0.690449 0.096 Uiso 1 1 calc R U . . .
C11 C 0.3605(3) 0.7738(7) 0.6433(3) 0.069(3) Uani 1 1 d . . . . .
C12 C 0.4149(3) 0.7537(8) 0.5549(3) 0.076(3) Uani 1 1 d . . . . .
H12 H 0.395967 0.695249 0.540855 0.091 Uiso 1 1 calc R U . . .
C13 C 0.4123(4) 0.8467(10) 0.5236(4) 0.118(5) Uani 1 1 d . . . . .
H13A H 0.384564 0.873070 0.514616 0.177 Uiso 1 1 calc R U . . .
H13B H 0.420802 0.820325 0.499171 0.177 Uiso 1 1 calc R U . . .
H13C H 0.430051 0.906185 0.536828 0.177 Uiso 1 1 calc R U . . .
C14 C 0.4579(3) 0.7051(10) 0.5668(4) 0.098(4) Uani 1 1 d . . . . .
H14A H 0.476879 0.759799 0.581931 0.147 Uiso 1 1 calc R U . . .
H14B H 0.465470 0.683374 0.541407 0.147 Uiso 1 1 calc R U . . .
H14C H 0.458450 0.641302 0.584785 0.147 Uiso 1 1 calc R U . . .
C15 C 0.3272(3) 0.7163(9) 0.6579(3) 0.076(3) Uani 1 1 d . . . . .
H15 H 0.329806 0.636470 0.653245 0.092 Uiso 1 1 calc R U . . .
C16 C 0.2857(3) 0.7521(11) 0.6321(4) 0.105(4) Uani 1 1 d . . . . .
H16A H 0.284002 0.831712 0.632171 0.158 Uiso 1 1 calc R U . . .
H16B H 0.264958 0.721313 0.644202 0.158 Uiso 1 1 calc R U . . .
H16C H 0.281519 0.726239 0.603222 0.158 Uiso 1 1 calc R U . . .
C17 C 0.3291(4) 0.7326(11) 0.7037(4) 0.112(4) Uani 1 1 d . . . . .
H17A H 0.355222 0.707786 0.720837 0.169 Uiso 1 1 calc R U . . .
H17B H 0.307568 0.690599 0.710902 0.169 Uiso 1 1 calc R U . . .
H17C H 0.325624 0.809997 0.709045 0.169 Uiso 1 1 calc R U . . .
C18 C 0.3228(2) 0.2962(6) 0.5811(3) 0.054(2) Uani 1 1 d . . . . .
C19 C 0.3465(3) 0.2197(7) 0.5658(3) 0.063(2) Uani 1 1 d . . . . .
C20 C 0.3446(3) 0.1119(8) 0.5780(4) 0.079(3) Uani 1 1 d . . . . .
H20 H 0.359348 0.058636 0.567347 0.095 Uiso 1 1 calc R U . . .
C21 C 0.3228(4) 0.0795(8) 0.6043(4) 0.093(4) Uani 1 1 d . . . . .
H21 H 0.323193 0.005524 0.612705 0.111 Uiso 1 1 calc R U . . .
C22 C 0.2997(3) 0.1558(8) 0.6189(4) 0.085(3) Uani 1 1 d . . . . .
H22 H 0.284213 0.132972 0.637449 0.102 Uiso 1 1 calc R U . . .
C23 C 0.2987(3) 0.2644(7) 0.6071(3) 0.064(2) Uani 1 1 d . . . . .
C24 C 0.3706(3) 0.2519(8) 0.5357(3) 0.065(2) Uani 1 1 d . . . . .
H24 H 0.374837 0.332411 0.538145 0.079 Uiso 1 1 calc R U . . .
C25 C 0.3489(4) 0.2273(15) 0.4911(4) 0.137(6) Uani 1 1 d . . . . .
H25A H 0.343874 0.148823 0.487905 0.206 Uiso 1 1 calc R U . . .
H25B H 0.365465 0.250487 0.472595 0.206 Uiso 1 1 calc R U . . .
H25C H 0.323198 0.266399 0.483720 0.206 Uiso 1 1 calc R U . . .
C26 C 0.4123(3) 0.1974(10) 0.5456(3) 0.091(3) Uani 1 1 d . . . . .
H26A H 0.427526 0.217481 0.573923 0.136 Uiso 1 1 calc R U . . .
H26B H 0.426830 0.221771 0.525373 0.136 Uiso 1 1 calc R U . . .
H26C H 0.409005 0.118135 0.543810 0.136 Uiso 1 1 calc R U . . .
C27 C 0.2722(3) 0.3442(8) 0.6237(3) 0.072(3) Uani 1 1 d . . . . .
H27 H 0.267821 0.410232 0.605389 0.087 Uiso 1 1 calc R U . . .
C28 C 0.2306(3) 0.2963(9) 0.6235(4) 0.096(4) Uani 1 1 d . . . . .
H28A H 0.218731 0.262336 0.596299 0.145 Uiso 1 1 calc R U . . .
H28B H 0.212906 0.354693 0.628361 0.145 Uiso 1 1 calc R U . . .
H28C H 0.233756 0.241594 0.645645 0.145 Uiso 1 1 calc R U . . .
C29 C 0.2939(3) 0.3794(12) 0.6679(4) 0.114(5) Uani 1 1 d . . . . .
H29A H 0.296667 0.316795 0.686838 0.171 Uiso 1 1 calc R U . . .
H29B H 0.278391 0.436639 0.677273 0.171 Uiso 1 1 calc R U . . .
H29C H 0.320661 0.407234 0.668124 0.171 Uiso 1 1 calc R U . . .
C31 C 0.3438(3) 0.0253(7) 0.9102(3) 0.073(3) Uani 1 1 d . . . . .
H31A H 0.350323 -0.029105 0.891270 0.109 Uiso 1 1 calc R U . . .
H31B H 0.315309 0.019105 0.909891 0.109 Uiso 1 1 calc R U . . .
H31C H 0.360462 0.012990 0.938631 0.109 Uiso 1 1 calc R U . . .
C32 C 0.3518(2) 0.1360(7) 0.8961(3) 0.054(2) Uani 1 1 d . . . . .
C33 C 0.3347(3) 0.2244(7) 0.9123(3) 0.058(2) Uani 1 1 d . . . . .
H33 H 0.317332 0.204779 0.929312 0.070 Uiso 1 1 calc R U . . .
C34 C 0.3390(2) 0.3359(7) 0.9075(3) 0.055(2) Uani 1 1 d . . . . .
C35 C 0.3168(3) 0.4117(8) 0.9306(3) 0.076(3) Uani 1 1 d . . . . .
H35A H 0.332779 0.421220 0.959553 0.114 Uiso 1 1 calc R U . . .
H35B H 0.290624 0.379893 0.930632 0.114 Uiso 1 1 calc R U . . .
H35C H 0.312648 0.482522 0.916568 0.114 Uiso 1 1 calc R U . . .
C36 C 0.3930(2) 0.0580(6) 0.8535(3) 0.0471(19) Uani 1 1 d . . . . .
C37 C 0.4290(3) 0.0114(6) 0.8773(3) 0.054(2) Uani 1 1 d . . . . .
C38 C 0.4477(3) -0.0654(7) 0.8577(3) 0.068(3) Uani 1 1 d . . . . .
H38 H 0.472176 -0.097367 0.873235 0.082 Uiso 1 1 calc R U . . .
C39 C 0.4324(3) -0.0967(7) 0.8169(3) 0.072(3) Uani 1 1 d . . . . .
H39 H 0.446334 -0.147800 0.804255 0.087 Uiso 1 1 calc R U . . .
C40 C 0.3957(3) -0.0517(7) 0.7942(3) 0.068(3) Uani 1 1 d . . . . .
H40 H 0.383974 -0.075453 0.766409 0.081 Uiso 1 1 calc R U . . .
C41 C 0.3763(3) 0.0269(7) 0.8121(3) 0.057(2) Uani 1 1 d . . . . .
C42 C 0.4471(3) 0.0417(7) 0.9225(3) 0.063(2) Uani 1 1 d . . . . .
H42 H 0.428070 0.092610 0.931223 0.076 Uiso 1 1 calc R U . . .
C43 C 0.4530(3) -0.0565(8) 0.9516(3) 0.081(3) Uani 1 1 d . . . . .
H43A H 0.427362 -0.095150 0.947806 0.121 Uiso 1 1 calc R U . . .
H43B H 0.462315 -0.031920 0.980736 0.121 Uiso 1 1 calc R U . . .
H43C H 0.473026 -0.105452 0.945131 0.121 Uiso 1 1 calc R U . . .
C44 C 0.4875(3) 0.1028(9) 0.9272(3) 0.086(3) Uani 1 1 d . . . . .
H44A H 0.506453 0.055588 0.917875 0.129 Uiso 1 1 calc R U . . .
H44B H 0.498729 0.122560 0.956585 0.129 Uiso 1 1 calc R U . . .
H44C H 0.482760 0.168909 0.910031 0.129 Uiso 1 1 calc R U . . .
C45 C 0.3362(3) 0.0777(10) 0.7862(3) 0.086(3) Uani 1 1 d . . . . .
H45 H 0.335502 0.154090 0.796465 0.104 Uiso 1 1 calc R U . . .
C46 C 0.3007(4) 0.0206(16) 0.7944(4) 0.157(7) Uani 1 1 d . . . . .
H46A H 0.276073 0.059868 0.780511 0.236 Uiso 1 1 calc R U . . .
H46B H 0.303304 0.018141 0.824571 0.236 Uiso 1 1 calc R U . . .
H46C H 0.299375 -0.053752 0.783359 0.236 Uiso 1 1 calc R U . . .
C47 C 0.3322(3) 0.0846(10) 0.7402(3) 0.093(4) Uani 1 1 d . . . . .
H47A H 0.328698 0.011334 0.728085 0.140 Uiso 1 1 calc R U . . .
H47B H 0.356504 0.117672 0.735247 0.140 Uiso 1 1 calc R U . . .
H47C H 0.308758 0.129324 0.727058 0.140 Uiso 1 1 calc R U . . .
C48 C 0.3661(3) 0.4936(7) 0.8824(3) 0.060(2) Uani 1 1 d . . . . .
C49 C 0.3963(3) 0.5458(8) 0.9135(4) 0.081(3) Uani 1 1 d . . . . .
C50 C 0.4036(4) 0.6537(9) 0.9082(5) 0.111(4) Uani 1 1 d . . . . .
H50 H 0.424085 0.689833 0.928495 0.133 Uiso 1 1 calc R U . . .
C51 C 0.3819(5) 0.7111(10) 0.8739(5) 0.119(4) Uani 1 1 d . . . . .
H51 H 0.387430 0.786121 0.871140 0.143 Uiso 1 1 calc R U . . .
C52 C 0.3522(4) 0.6607(9) 0.8435(5) 0.104(4) Uani 1 1 d . . . . .
H52 H 0.337378 0.701183 0.820146 0.125 Uiso 1 1 calc R U . . .
C53 C 0.3438(3) 0.5507(8) 0.8471(3) 0.079(2) Uani 1 1 d D . . . .
C54 C 0.4212(3) 0.4840(10) 0.9506(4) 0.099(3) Uani 1 1 d . . . . .
H54 H 0.405111 0.416396 0.951245 0.119 Uiso 1 1 calc R U . . .
C55 C 0.4249(5) 0.5336(14) 0.9928(5) 0.149(6) Uani 1 1 d . . . . .
H55A H 0.442932 0.489146 1.014230 0.223 Uiso 1 1 calc R U . . .
H55B H 0.398276 0.536773 0.998429 0.223 Uiso 1 1 calc R U . . .
H55C H 0.435830 0.607354 0.993303 0.223 Uiso 1 1 calc R U . . .
C56 C 0.4600(4) 0.4418(13) 0.9429(5) 0.133(5) Uani 1 1 d . . . . .
H56A H 0.477882 0.503140 0.941821 0.200 Uiso 1 1 calc R U . . .
H56B H 0.454091 0.402296 0.916318 0.200 Uiso 1 1 calc R U . . .
H56C H 0.473084 0.392678 0.965724 0.200 Uiso 1 1 calc R U . . .
C57 C 0.3094(5) 0.4984(15) 0.8145(6) 0.098(5) Uani 0.620(18) 1 d D . P A 1
H57 H 0.303171 0.558643 0.793535 0.117 Uiso 0.620(18) 1 calc R U P A 1
C58 C 0.2686(9) 0.488(3) 0.8248(13) 0.169(16) Uani 0.620(18) 1 d D . P A 1
H58A H 0.271417 0.442115 0.849607 0.254 Uiso 0.620(18) 1 calc R U P A 1
H58B H 0.249056 0.455465 0.801055 0.254 Uiso 0.620(18) 1 calc R U P A 1
H58C H 0.259212 0.560619 0.830442 0.254 Uiso 0.620(18) 1 calc R U P A 1
C59 C 0.3159(6) 0.4047(15) 0.7861(6) 0.109(7) Uani 0.620(18) 1 d D . P A 1
H59A H 0.337360 0.424340 0.772796 0.164 Uiso 0.620(18) 1 calc R U P A 1
H59B H 0.290940 0.391427 0.764417 0.164 Uiso 0.620(18) 1 calc R U P A 1
H59C H 0.323587 0.338635 0.802825 0.164 Uiso 0.620(18) 1 calc R U P A 1
C57A C 0.3185(8) 0.492(2) 0.8089(6) 0.098(5) Uani 0.380(18) 1 d D . P A 2
H57A H 0.332806 0.425016 0.803088 0.117 Uiso 0.380(18) 1 calc R U P A 2
C58A C 0.2792(12) 0.461(3) 0.8199(10) 0.097(10) Uani 0.380(18) 1 d D . P A 2
H58D H 0.282861 0.391516 0.835267 0.146 Uiso 0.380(18) 1 calc R U P A 2
H58E H 0.257627 0.452564 0.794105 0.146 Uiso 0.380(18) 1 calc R U P A 2
H58F H 0.271881 0.517622 0.837318 0.146 Uiso 0.380(18) 1 calc R U P A 2
C59A C 0.3099(8) 0.569(2) 0.7709(8) 0.089(9) Uani 0.380(18) 1 d D . P A 2
H59D H 0.293577 0.530413 0.746308 0.134 Uiso 0.380(18) 1 calc R U P A 2
H59E H 0.295177 0.632613 0.776695 0.134 Uiso 0.380(18) 1 calc R U P A 2
H59F H 0.335323 0.591690 0.765448 0.134 Uiso 0.380(18) 1 calc R U P A 2
C61 C 0.4079(2) 0.3639(7) 0.67357(19) 0.058(2) Uani 0.352(4) 1 d G U P B -1
C62 C 0.4377(2) 0.3299(7) 0.65190(19) 0.058(2) Uani 0.352(4) 1 d G U P B -1
C63 C 0.4575(2) 0.4270(7) 0.64177(15) 0.061(2) Uani 0.352(4) 1 d G U P B -1
C64 C 0.4399(2) 0.5208(6) 0.65718(17) 0.058(2) Uani 0.352(4) 1 d G U P B -1
C65 C 0.4093(2) 0.4818(6) 0.67683(17) 0.060(2) Uani 0.352(4) 1 d G U P B -1
C66 C 0.4016(2) 0.3026(6) 0.7058(2) 0.047(2) Uani 0.352(4) 1 d G U P B -1
C67 C 0.4246(2) 0.2036(5) 0.7184(3) 0.057(2) Uani 0.352(4) 1 d G U P B -1
C68 C 0.4526(2) 0.1716(4) 0.6980(3) 0.060(2) Uani 0.352(4) 1 d G U P B -1
C69 C 0.4593(2) 0.2368(6) 0.6637(2) 0.058(2) Uani 0.352(4) 1 d G U P B -1
C70 C 0.5021(2) 0.2347(5) 0.6662(2) 0.061(2) Uani 0.352(4) 1 d G U P B -1
C71 C 0.5207(2) 0.3260(6) 0.65667(18) 0.057(2) Uani 0.352(4) 1 d G U P B -1
C72 C 0.4977(2) 0.4250(6) 0.64408(15) 0.055(2) Uani 0.352(4) 1 d G U P B -1
C73 C 0.5230(3) 0.5168(6) 0.66195(18) 0.048(2) Uani 0.352(4) 1 d G U P B -1
C74 C 0.5065(3) 0.6051(5) 0.6764(2) 0.054(2) Uani 0.352(4) 1 d G U P B -1
C75 C 0.4637(3) 0.6072(5) 0.6740(2) 0.051(2) Uani 0.352(4) 1 d G U P B -1
C76 C 0.4583(3) 0.6600(4) 0.7115(2) 0.056(2) Uani 0.352(4) 1 d G U P B -1
C77 C 0.4295(3) 0.6234(4) 0.7300(2) 0.058(2) Uani 0.352(4) 1 d G U P B -1
C78 C 0.4042(2) 0.5315(6) 0.71211(19) 0.058(2) Uani 0.352(4) 1 d G U P B -1
C79 C 0.3975(2) 0.4664(6) 0.74637(19) 0.056(2) Uani 0.352(4) 1 d G U P B -1
C80 C 0.3962(2) 0.3554(6) 0.7433(2) 0.053(2) Uani 0.352(4) 1 d G U P B -1
C81 C 0.4335(2) 0.1952(4) 0.7637(3) 0.050(2) Uani 0.352(4) 1 d G U P B -1
C82 C 0.4698(3) 0.1554(4) 0.7859(3) 0.055(2) Uani 0.352(4) 1 d G U P B -1
C83 C 0.4996(3) 0.1215(2) 0.7642(3) 0.055(2) Uani 0.352(4) 1 d G U P B -1
C84 C 0.4912(3) 0.1293(3) 0.7216(3) 0.055(2) Uani 0.352(4) 1 d G U P B -1
C85 C 0.5219(3) 0.1683(4) 0.7020(3) 0.058(2) Uani 0.352(4) 1 d G U P B -1
C86 C 0.5590(2) 0.1971(4) 0.7261(2) 0.047(2) Uani 0.352(4) 1 d G U P B -1
C87 C 0.5788(2) 0.2941(5) 0.7160(2) 0.054(2) Uani 0.352(4) 1 d G U P B -1
C88 C 0.5602(2) 0.3566(6) 0.68231(18) 0.054(2) Uani 0.352(4) 1 d G U P B -1
C89 C 0.5616(2) 0.4745(6) 0.68557(19) 0.049(2) Uani 0.352(4) 1 d G U P B -1
C90 C 0.5814(2) 0.5230(5) 0.7223(2) 0.054(2) Uani 0.352(4) 1 d G U P B -1
C91 C 0.5639(3) 0.6169(4) 0.7377(3) 0.055(2) Uani 0.352(4) 1 d G U P B -1
C92 C 0.5275(3) 0.6567(3) 0.7155(3) 0.057(2) Uani 0.352(4) 1 d G U P B -1
C93 C 0.4978(3) 0.6906(2) 0.7371(3) 0.056(2) Uani 0.352(4) 1 d G U P B -1
C94 C 0.5061(3) 0.6827(3) 0.7797(3) 0.059(2) Uani 0.352(4) 1 d G U P B -1
C95 C 0.4755(3) 0.6438(4) 0.7994(2) 0.060(2) Uani 0.352(4) 1 d G U P B -1
C96 C 0.4384(3) 0.6150(4) 0.7753(2) 0.050(2) Uani 0.352(4) 1 d G U P B -1
C97 C 0.4186(2) 0.5180(5) 0.78540(19) 0.057(2) Uani 0.352(4) 1 d G U P B -1
C98 C 0.4371(2) 0.4555(6) 0.81905(18) 0.053(2) Uani 0.352(4) 1 d G U P B -1
C99 C 0.4358(2) 0.3376(6) 0.8158(2) 0.051(2) Uani 0.352(4) 1 d G U P B -1
C100 C 0.4159(2) 0.2890(5) 0.7791(2) 0.050(2) Uani 0.352(4) 1 d G U P B -1
C101 C 0.4744(2) 0.2952(6) 0.8394(2) 0.048(2) Uani 0.352(4) 1 d G U P B -1
C102 C 0.4909(2) 0.2069(5) 0.8249(3) 0.057(2) Uani 0.352(4) 1 d G U P B -1
C103 C 0.5337(2) 0.2049(5) 0.8274(2) 0.053(2) Uani 0.352(4) 1 d G U P B -1
C104 C 0.5391(3) 0.1521(4) 0.7899(3) 0.058(2) Uani 0.352(4) 1 d G U P B -1
C105 C 0.5679(2) 0.1887(4) 0.7714(3) 0.056(2) Uani 0.352(4) 1 d G U P B -1
C106 C 0.5931(2) 0.2805(6) 0.7892(2) 0.059(2) Uani 0.352(4) 1 d G U P B -1
C107 C 0.5999(2) 0.3457(6) 0.7550(2) 0.058(2) Uani 0.352(4) 1 d G U P B -1
C108 C 0.6012(2) 0.4566(6) 0.7581(2) 0.056(2) Uani 0.352(4) 1 d G U P B -1
C109 C 0.5958(2) 0.5095(6) 0.7956(2) 0.053(2) Uani 0.352(4) 1 d G U P B -1
C110 C 0.5728(3) 0.6085(5) 0.7830(2) 0.057(2) Uani 0.352(4) 1 d G U P B -1
C111 C 0.5448(3) 0.6404(5) 0.8034(2) 0.062(2) Uani 0.352(4) 1 d G U P B -1
C112 C 0.5380(3) 0.5753(6) 0.8376(2) 0.062(2) Uani 0.352(4) 1 d G U P B -1
C113 C 0.4952(3) 0.5774(6) 0.83517(19) 0.065(2) Uani 0.352(4) 1 d G U P B -1
C114 C 0.4766(2) 0.4861(6) 0.84469(16) 0.060(2) Uani 0.352(4) 1 d G U P B -1
C115 C 0.4996(2) 0.3871(7) 0.85728(16) 0.059(2) Uani 0.352(4) 1 d G U P B -1
C116 C 0.5399(2) 0.3851(7) 0.85959(15) 0.065(2) Uani 0.352(4) 1 d G U P B -1
C117 C 0.5575(2) 0.2913(7) 0.84419(19) 0.061(2) Uani 0.352(4) 1 d G U P B -1
C118 C 0.5881(2) 0.3302(7) 0.82453(18) 0.062(2) Uani 0.352(4) 1 d G U P B -1
C119 C 0.5894(2) 0.4482(7) 0.82780(18) 0.060(2) Uani 0.352(4) 1 d G U P B -1
C120 C 0.5597(2) 0.4821(7) 0.84947(17) 0.061(2) Uani 0.352(4) 1 d G U P B -1
C61A C 0.4122(4) 0.4199(14) 0.6665(4) 0.058(2) Uani 0.148(4) 1 d G U P B -2
C62A C 0.4428(4) 0.3910(14) 0.6452(3) 0.057(2) Uani 0.148(4) 1 d G U P B -2
C63A C 0.4674(5) 0.4867(13) 0.6444(3) 0.054(2) Uani 0.148(4) 1 d G U P B -2
C64A C 0.4521(5) 0.5746(12) 0.6654(4) 0.055(2) Uani 0.148(4) 1 d G U P B -2
C65A C 0.4180(4) 0.5334(12) 0.6790(4) 0.059(2) Uani 0.148(4) 1 d G U P B -2
C66A C 0.4007(3) 0.3462(12) 0.6922(4) 0.054(2) Uani 0.148(4) 1 d G U P B -2
C67A C 0.4191(4) 0.2389(11) 0.6981(5) 0.053(2) Uani 0.148(4) 1 d G U P B -2
C68A C 0.4479(4) 0.2117(11) 0.6780(5) 0.055(2) Uani 0.148(4) 1 d G U P B -2
C69A C 0.4601(4) 0.2901(13) 0.6507(3) 0.056(3) Uani 0.148(4) 1 d G U P B -2
C70A C 0.5031(4) 0.2784(12) 0.6559(3) 0.058(3) Uani 0.148(4) 1 d G U P B -2
C71A C 0.5263(5) 0.3684(12) 0.6552(3) 0.057(2) Uani 0.148(4) 1 d G U P B -2
C72A C 0.5080(5) 0.4757(12) 0.6493(3) 0.053(2) Uani 0.148(4) 1 d G U P B -2
C73A C 0.5357(5) 0.5520(10) 0.6754(4) 0.053(2) Uani 0.148(4) 1 d G U P B -2
C74A C 0.5213(5) 0.6348(9) 0.6951(5) 0.055(2) Uani 0.148(4) 1 d G U P B -2
C75A C 0.4782(5) 0.6464(9) 0.6899(5) 0.055(2) Uani 0.148(4) 1 d G U P B -2
C76A C 0.4719(5) 0.6815(7) 0.7297(5) 0.055(2) Uani 0.148(4) 1 d G U P B -2
C77A C 0.4397(4) 0.6427(8) 0.7425(5) 0.057(2) Uani 0.148(4) 1 d G U P B -2
C78A C 0.4120(4) 0.5664(10) 0.7164(4) 0.059(2) Uani 0.148(4) 1 d G U P B -2
C79A C 0.3998(3) 0.4880(10) 0.7437(4) 0.056(3) Uani 0.148(4) 1 d G U P B -2
C80A C 0.3944(3) 0.3812(11) 0.7320(5) 0.054(3) Uani 0.148(4) 1 d G U P B -2
C81A C 0.4241(4) 0.2076(9) 0.7415(5) 0.055(2) Uani 0.148(4) 1 d G U P B -2
C82A C 0.4575(5) 0.1511(7) 0.7623(6) 0.056(3) Uani 0.148(4) 1 d G U P B -2
C83A C 0.4881(5) 0.1222(6) 0.7409(6) 0.054(2) Uani 0.148(4) 1 d G U P B -2
C84A C 0.4834(4) 0.1516(8) 0.7001(5) 0.056(2) Uani 0.148(4) 1 d G U P B -2
C85A C 0.5175(4) 0.1928(9) 0.6864(4) 0.056(2) Uani 0.148(4) 1 d G U P B -2
C86A C 0.5543(4) 0.2022(8) 0.7144(4) 0.053(3) Uani 0.148(4) 1 d G U P B -2
C87A C 0.5790(4) 0.2979(10) 0.7137(4) 0.055(3) Uani 0.148(4) 1 d G U P B -2
C88A C 0.5654(4) 0.3784(10) 0.6850(4) 0.055(3) Uani 0.148(4) 1 d G U P B -2
C89A C 0.5712(4) 0.4919(10) 0.6975(5) 0.052(3) Uani 0.148(4) 1 d G U P B -2
C90A C 0.5903(4) 0.5181(10) 0.7379(5) 0.055(2) Uani 0.148(4) 1 d G U P B -2
C91A C 0.5750(4) 0.6061(9) 0.7588(6) 0.058(2) Uani 0.148(4) 1 d G U P B -2
C92A C 0.5415(5) 0.6626(7) 0.7381(6) 0.059(3) Uani 0.148(4) 1 d G U P B -2
C93A C 0.5110(5) 0.6915(6) 0.7595(6) 0.057(2) Uani 0.148(4) 1 d G U P B -2
C94A C 0.5157(5) 0.6622(8) 0.8003(5) 0.060(2) Uani 0.148(4) 1 d G U P B -2
C95A C 0.4815(4) 0.6209(9) 0.8140(4) 0.059(2) Uani 0.148(4) 1 d G U P B -2
C96A C 0.4447(4) 0.6115(8) 0.7860(4) 0.055(3) Uani 0.148(4) 1 d G U P B -2
C97A C 0.4200(4) 0.5159(10) 0.7867(4) 0.056(3) Uani 0.148(4) 1 d G U P B -2
C98A C 0.4336(4) 0.4353(11) 0.8154(4) 0.056(3) Uani 0.148(4) 1 d G U P B -2
C99A C 0.4278(4) 0.3218(10) 0.8029(5) 0.052(3) Uani 0.148(4) 1 d G U P B -2
C00A C 0.4088(4) 0.2956(10) 0.7625(5) 0.051(2) Uani 0.148(4) 1 d G U P B -2
C01A C 0.4633(5) 0.2617(10) 0.8249(4) 0.052(2) Uani 0.148(4) 1 d G U P B -2
C02A C 0.4777(5) 0.1789(8) 0.8053(5) 0.054(2) Uani 0.148(4) 1 d G U P B -2
C03A C 0.5208(5) 0.1673(9) 0.8104(5) 0.053(2) Uani 0.148(4) 1 d G U P B -2
C04A C 0.5272(5) 0.1322(7) 0.7707(5) 0.054(2) Uani 0.148(4) 1 d G U P B -2
C05A C 0.5593(4) 0.1710(8) 0.7578(5) 0.054(2) Uani 0.148(4) 1 d G U P B -2
C06A C 0.5871(4) 0.2473(10) 0.7839(4) 0.060(2) Uani 0.148(4) 1 d G U P B -2
C07A C 0.5992(3) 0.3257(10) 0.7566(4) 0.058(3) Uani 0.148(4) 1 d G U P B -2
C08A C 0.6047(3) 0.4325(11) 0.7684(5) 0.057(3) Uani 0.148(4) 1 d G U P B -2
C09A C 0.5983(3) 0.4676(12) 0.8081(4) 0.057(3) Uani 0.148(4) 1 d G U P B -2
C10A C 0.5799(4) 0.5749(11) 0.8022(5) 0.056(2) Uani 0.148(4) 1 d G U P B -2
C11A C 0.5512(4) 0.6020(11) 0.8223(5) 0.057(3) Uani 0.148(4) 1 d G U P B -2
C12A C 0.5390(4) 0.5236(13) 0.8496(3) 0.059(3) Uani 0.148(4) 1 d G U P B -2
C13A C 0.4959(5) 0.5353(12) 0.8445(3) 0.062(2) Uani 0.148(4) 1 d G U P B -2
C14A C 0.4727(5) 0.4453(12) 0.8451(3) 0.059(2) Uani 0.148(4) 1 d G U P B -2
C15A C 0.4911(5) 0.3380(12) 0.8510(3) 0.056(2) Uani 0.148(4) 1 d G U P B -2
C16A C 0.5316(5) 0.3271(13) 0.8559(3) 0.056(2) Uani 0.148(4) 1 d G U P B -2
C17A C 0.5469(5) 0.2391(12) 0.8350(4) 0.057(2) Uani 0.148(4) 1 d G U P B -2
C18A C 0.5811(4) 0.2803(12) 0.8213(4) 0.060(2) Uani 0.148(4) 1 d G U P B -2
C19A C 0.5868(4) 0.3938(13) 0.8338(4) 0.060(2) Uani 0.148(4) 1 d G U P B -2
C20A C 0.5563(4) 0.4227(14) 0.8552(3) 0.059(3) Uani 0.148(4) 1 d G U P B -2

loop_
_atom_site_aniso_label
_atom_site_aniso_U_11
_atom_site_aniso_U_22
_atom_site_aniso_U_33
_atom_site_aniso_U_23
_atom_site_aniso_U_13
_atom_site_aniso_U_12
Mg1 0.0697(18) 0.0419(14) 0.0484(16) 0.0020(12) 0.0042(13) -0.0039(13)
Mg2 0.079(2) 0.0430(16) 0.080(2) -0.0013(14) 0.0425(17) -0.0013(14)
N1 0.067(4) 0.041(4) 0.050(4) -0.010(3) 0.003(4) -0.009(3)
N2 0.052(4) 0.034(3) 0.053(4) -0.004(3) 0.013(3) 0.001(3)
N3 0.056(4) 0.042(4) 0.060(5) -0.003(3) 0.015(4) 0.000(3)
N4 0.067(4) 0.046(4) 0.064(5) -0.003(3) 0.029(4) -0.002(3)
C1 0.081(7) 0.041(5) 0.091(8) 0.001(5) -0.023(6) -0.005(4)
C2 0.063(5) 0.041(5) 0.056(6) -0.004(4) 0.001(4) -0.001(4)
C3 0.077(6) 0.046(5) 0.050(5) 0.001(4) -0.005(4) 0.004(4)
C4 0.056(5) 0.039(4) 0.048(5) -0.009(4) 0.004(4) -0.004(4)
C5 0.082(7) 0.046(5) 0.076(7) -0.008(4) -0.009(5) -0.005(4)
C6 0.062(5) 0.036(4) 0.065(6) -0.002(4) -0.005(5) 0.001(4)
C7 0.062(6) 0.041(5) 0.082(7) 0.004(4) -0.007(5) -0.003(4)
C8 0.079(7) 0.054(6) 0.110(10) 0.003(6) -0.001(7) -0.016(5)
C9 0.085(8) 0.054(6) 0.118(11) -0.018(6) -0.006(7) -0.004(6)
C10 0.094(8) 0.047(5) 0.082(8) -0.017(5) -0.008(6) 0.014(5)
C11 0.064(6) 0.042(5) 0.085(7) -0.017(5) -0.009(5) 0.016(4)
C12 0.073(7) 0.061(6) 0.086(8) 0.022(5) 0.008(6) -0.015(5)
C13 0.119(10) 0.100(9) 0.116(10) 0.052(8) -0.004(8) -0.039(8)
C14 0.099(9) 0.104(9) 0.101(9) 0.029(7) 0.041(7) -0.002(7)
C15 0.069(6) 0.076(7) 0.078(7) -0.016(5) 0.009(6) 0.011(5)
C16 0.076(7) 0.121(10) 0.106(10) -0.009(8) 0.000(7) 0.021(7)
C17 0.097(9) 0.152(12) 0.085(9) -0.042(8) 0.019(7) 0.023(8)
C18 0.058(5) 0.039(4) 0.058(6) 0.002(4) 0.005(4) -0.009(4)
C19 0.062(6) 0.045(5) 0.078(7) -0.013(4) 0.012(5) 0.000(4)
C20 0.080(7) 0.054(6) 0.102(9) 0.004(5) 0.020(7) 0.015(5)
C21 0.107(9) 0.048(6) 0.123(10) 0.016(6) 0.031(8) 0.014(6)
C22 0.095(7) 0.057(6) 0.111(9) 0.028(6) 0.039(7) 0.009(6)
C23 0.066(6) 0.056(5) 0.071(6) 0.012(5) 0.022(5) 0.006(4)
C24 0.054(5) 0.065(6) 0.079(7) -0.016(5) 0.022(5) 0.004(4)
C25 0.087(9) 0.249(19) 0.067(8) 0.001(10) 0.004(7) -0.023(10)
C26 0.067(7) 0.125(10) 0.083(8) -0.013(7) 0.024(6) 0.007(6)
C27 0.084(7) 0.071(6) 0.069(7) 0.012(5) 0.033(6) 0.007(5)
C28 0.063(7) 0.091(8) 0.141(11) -0.003(7) 0.037(7) 0.003(6)
C29 0.064(7) 0.165(13) 0.103(10) -0.030(9) 0.003(7) 0.018(7)
C31 0.107(8) 0.048(5) 0.072(7) -0.003(4) 0.039(6) -0.030(5)
C32 0.048(5) 0.054(5) 0.060(6) 0.001(4) 0.014(4) -0.005(4)
C33 0.069(6) 0.058(5) 0.054(6) -0.003(4) 0.029(5) -0.004(4)
C34 0.058(5) 0.054(5) 0.058(6) 0.001(4) 0.023(4) -0.001(4)
C35 0.077(7) 0.088(7) 0.077(7) -0.006(5) 0.044(6) 0.007(5)
C36 0.053(5) 0.039(4) 0.051(5) 0.000(4) 0.017(4) -0.002(4)
C37 0.066(5) 0.037(4) 0.057(5) 0.004(4) 0.015(4) 0.004(4)
C38 0.072(6) 0.050(5) 0.084(8) 0.010(5) 0.021(6) 0.008(5)
C39 0.097(8) 0.048(5) 0.076(7) -0.004(5) 0.032(6) 0.002(5)
C40 0.105(8) 0.047(5) 0.055(6) -0.014(4) 0.029(6) -0.014(5)
C41 0.065(6) 0.049(5) 0.053(6) -0.004(4) 0.008(4) -0.013(4)
C42 0.066(6) 0.066(6) 0.053(6) 0.007(4) 0.008(4) -0.006(5)
C43 0.091(7) 0.066(6) 0.084(8) 0.021(5) 0.021(6) -0.002(5)
C44 0.085(7) 0.092(8) 0.070(7) 0.017(6) -0.002(5) -0.031(6)
C45 0.081(7) 0.103(8) 0.069(7) -0.012(6) 0.008(6) -0.002(6)
C46 0.072(8) 0.30(2) 0.089(10) 0.064(12) 0.008(7) -0.021(11)
C47 0.077(7) 0.111(9) 0.079(8) 0.022(6) -0.002(6) -0.026(6)
C48 0.069(5) 0.044(4) 0.082(5) -0.004(4) 0.045(4) 0.005(4)
C49 0.076(6) 0.055(5) 0.118(7) -0.030(5) 0.039(5) -0.002(4)
C50 0.100(8) 0.060(6) 0.187(12) -0.027(6) 0.063(8) -0.011(6)
C51 0.150(12) 0.049(6) 0.187(13) 0.004(6) 0.098(9) -0.002(6)
C52 0.136(10) 0.064(6) 0.136(10) 0.030(6) 0.080(8) 0.033(6)
C53 0.104(7) 0.070(5) 0.080(6) 0.007(4) 0.056(4) 0.024(5)
C54 0.088(7) 0.088(7) 0.113(8) -0.046(6) 0.009(6) 0.006(6)
C55 0.179(15) 0.156(14) 0.115(9) -0.026(9) 0.045(10) 0.047(12)
C56 0.101(9) 0.180(15) 0.130(12) 0.029(10) 0.050(8) 0.038(9)
C57 0.128(11) 0.084(8) 0.084(8) 0.007(5) 0.033(7) 0.041(7)
C58 0.134(16) 0.17(3) 0.22(4) -0.10(3) 0.08(2) -0.037(19)
C59 0.120(16) 0.116(15) 0.103(15) -0.027(11) 0.048(12) -0.008(12)
C57A 0.128(11) 0.084(8) 0.084(8) 0.007(5) 0.033(7) 0.041(7)
C58A 0.15(2) 0.11(3) 0.037(16) -0.014(16) 0.021(15) -0.008(18)
C59A 0.09(2) 0.10(2) 0.076(13) 0.011(12) 0.020(13) 0.023(15)
C61 0.066(4) 0.039(4) 0.058(4) 0.011(4) -0.001(4) -0.011(4)
C62 0.074(4) 0.037(4) 0.052(5) 0.003(4) -0.003(4) -0.013(4)
C63 0.081(4) 0.038(4) 0.055(4) 0.000(4) 0.003(4) -0.009(4)
C64 0.076(4) 0.034(4) 0.055(4) 0.004(4) 0.002(4) -0.008(4)
C65 0.071(4) 0.037(4) 0.063(4) 0.008(4) 0.002(4) -0.006(4)
C66 0.050(4) 0.028(4) 0.057(4) 0.012(4) 0.002(4) -0.005(4)
C67 0.065(4) 0.033(4) 0.062(4) 0.004(4) -0.001(4) -0.006(4)
C68 0.070(4) 0.038(4) 0.061(4) 0.000(4) -0.005(4) -0.005(4)
C69 0.073(4) 0.038(4) 0.054(5) -0.005(4) -0.001(4) -0.006(4)
C70 0.080(4) 0.039(4) 0.058(4) -0.001(4) 0.003(4) -0.003(4)
C71 0.082(4) 0.036(4) 0.054(4) -0.005(4) 0.017(4) -0.011(4)
C72 0.075(4) 0.039(4) 0.048(4) -0.002(4) 0.012(4) -0.011(4)
C73 0.072(4) 0.026(4) 0.047(4) -0.004(4) 0.019(4) -0.007(4)
C74 0.077(4) 0.031(4) 0.051(4) -0.007(4) 0.011(4) -0.007(4)
C75 0.073(4) 0.028(4) 0.048(4) -0.005(4) 0.009(4) -0.002(4)
C76 0.074(4) 0.036(4) 0.052(4) -0.005(4) 0.007(4) 0.003(4)
C77 0.072(4) 0.040(4) 0.056(4) 0.001(4) 0.007(4) 0.007(4)
C78 0.065(5) 0.039(4) 0.065(4) 0.008(4) 0.005(4) 0.002(4)
C79 0.060(5) 0.039(4) 0.068(4) 0.004(4) 0.013(4) 0.004(4)
C80 0.054(5) 0.035(4) 0.065(4) 0.012(4) 0.009(4) 0.000(4)
C81 0.058(4) 0.031(4) 0.056(4) 0.011(4) 0.006(4) -0.009(4)
C82 0.069(4) 0.036(4) 0.054(4) 0.003(4) 0.005(4) -0.006(4)
C83 0.073(4) 0.033(4) 0.053(4) 0.001(4) 0.005(4) 0.000(4)
C84 0.068(4) 0.032(4) 0.055(4) -0.005(4) -0.003(4) 0.001(4)
C85 0.073(4) 0.038(4) 0.054(5) -0.006(4) 0.002(4) 0.004(4)
C86 0.061(4) 0.029(4) 0.047(4) -0.001(4) 0.011(4) 0.006(4)
C87 0.065(4) 0.036(4) 0.063(4) -0.002(4) 0.016(4) 0.002(4)
C88 0.072(4) 0.032(4) 0.059(4) 0.003(4) 0.020(4) -0.006(4)
C89 0.068(4) 0.030(4) 0.054(4) -0.003(4) 0.023(4) -0.010(4)
C90 0.064(4) 0.040(4) 0.057(4) -0.002(4) 0.013(4) -0.012(4)
C91 0.067(4) 0.036(4) 0.056(4) -0.004(4) 0.005(4) -0.011(4)
C92 0.075(4) 0.037(4) 0.054(4) -0.007(4) 0.006(4) -0.009(4)
C93 0.076(4) 0.033(4) 0.053(4) -0.009(4) 0.007(4) -0.003(4)
C94 0.074(4) 0.036(4) 0.056(4) -0.008(4) 0.000(4) 0.004(4)
C95 0.078(4) 0.042(4) 0.055(4) -0.005(4) 0.008(4) 0.011(4)
C96 0.065(4) 0.036(4) 0.050(4) 0.000(4) 0.018(4) 0.014(4)
C97 0.066(4) 0.044(4) 0.062(4) 0.000(4) 0.020(4) 0.009(4)
C98 0.069(4) 0.038(4) 0.058(4) 0.003(4) 0.026(4) 0.003(4)
C99 0.066(4) 0.034(4) 0.055(4) 0.007(4) 0.022(4) -0.007(4)
C100 0.056(4) 0.034(4) 0.057(4) 0.010(4) 0.013(4) -0.010(4)
C101 0.069(4) 0.030(4) 0.047(4) 0.004(4) 0.018(4) -0.009(4)
C102 0.078(4) 0.034(4) 0.054(4) 0.001(4) 0.009(4) -0.005(4)
C103 0.075(4) 0.031(4) 0.049(4) 0.001(4) 0.005(4) 0.002(4)
C104 0.073(4) 0.037(4) 0.054(4) -0.004(4) 0.002(4) 0.004(4)
C105 0.070(4) 0.037(4) 0.056(4) -0.001(4) 0.005(4) 0.008(4)
C106 0.065(5) 0.039(4) 0.065(4) -0.001(4) 0.002(4) 0.004(4)
C107 0.062(5) 0.037(4) 0.071(4) -0.005(4) 0.009(4) -0.001(4)
C108 0.060(5) 0.039(4) 0.066(4) 0.001(4) 0.009(4) -0.005(4)
C109 0.062(4) 0.032(4) 0.058(4) 0.001(4) 0.003(4) -0.008(4)
C110 0.070(4) 0.033(4) 0.060(4) -0.004(4) 0.002(4) -0.009(4)
C111 0.075(4) 0.040(4) 0.061(5) -0.006(4) -0.002(4) -0.001(4)
C112 0.078(4) 0.043(4) 0.058(4) -0.005(4) 0.002(4) -0.001(4)
C113 0.083(4) 0.045(4) 0.059(4) -0.001(4) 0.007(4) 0.003(4)
C114 0.083(4) 0.041(4) 0.056(4) -0.003(4) 0.019(4) -0.002(4)
C115 0.078(4) 0.043(4) 0.051(5) 0.000(4) 0.009(4) -0.008(4)
C116 0.083(4) 0.045(4) 0.058(5) 0.002(4) 0.002(4) -0.008(4)
C117 0.078(4) 0.038(4) 0.056(4) 0.005(4) -0.004(4) -0.006(4)
C118 0.072(4) 0.037(4) 0.065(4) 0.002(4) -0.004(4) -0.004(4)
C119 0.072(4) 0.038(4) 0.059(4) 0.006(4) -0.002(4) -0.007(4)
C120 0.077(4) 0.040(4) 0.056(5) 0.003(4) 0.000(4) -0.011(4)
C61A 0.072(4) 0.035(4) 0.057(4) 0.003(4) -0.001(4) -0.009(4)
C62A 0.075(4) 0.035(4) 0.053(4) 0.003(4) 0.003(4) -0.012(4)
C63A 0.077(4) 0.032(4) 0.050(4) 0.000(4) 0.008(4) -0.011(4)
C64A 0.074(4) 0.034(4) 0.053(4) 0.000(4) 0.006(4) -0.004(4)
C65A 0.073(4) 0.037(4) 0.059(4) 0.003(4) 0.004(4) -0.002(4)
C66A 0.060(5) 0.038(4) 0.059(4) 0.005(4) 0.003(4) -0.006(4)
C67A 0.063(5) 0.034(4) 0.055(4) 0.006(4) 0.001(4) -0.011(4)
C68A 0.069(4) 0.032(5) 0.054(5) 0.003(4) -0.001(4) -0.008(4)
C69A 0.074(4) 0.035(4) 0.052(5) 0.000(4) 0.004(4) -0.008(4)
C70A 0.079(4) 0.037(4) 0.054(5) -0.002(4) 0.008(4) -0.008(4)
C71A 0.078(4) 0.036(4) 0.055(4) -0.002(4) 0.015(4) -0.007(4)
C72A 0.077(4) 0.033(4) 0.050(4) -0.003(4) 0.015(4) -0.006(4)
C73A 0.071(4) 0.035(4) 0.053(4) 0.000(4) 0.015(4) -0.010(4)
C74A 0.075(4) 0.034(4) 0.052(4) -0.004(4) 0.009(4) -0.009(4)
C75A 0.076(4) 0.033(4) 0.052(4) -0.006(4) 0.008(4) -0.001(4)
C76A 0.074(4) 0.034(4) 0.052(5) -0.006(4) 0.006(4) 0.004(4)
C77A 0.070(4) 0.038(4) 0.057(4) -0.001(4) 0.007(4) 0.006(4)
C78A 0.070(5) 0.040(4) 0.063(4) 0.003(4) 0.006(4) 0.003(4)
C79A 0.062(5) 0.038(4) 0.066(4) 0.005(4) 0.011(4) 0.005(4)
C80A 0.057(5) 0.037(4) 0.062(4) 0.009(4) 0.008(4) -0.002(4)
C81A 0.063(4) 0.036(4) 0.059(4) 0.007(4) 0.004(4) -0.007(4)
C82A 0.068(4) 0.035(4) 0.058(5) 0.004(4) 0.004(4) -0.005(4)
C83A 0.068(4) 0.032(4) 0.054(4) -0.001(4) 0.002(4) -0.002(4)
C84A 0.071(4) 0.035(4) 0.055(4) -0.002(4) 0.000(4) -0.002(4)
C85A 0.075(4) 0.034(4) 0.053(4) -0.002(4) 0.006(4) 0.001(4)
C86A 0.067(4) 0.033(4) 0.056(4) -0.002(4) 0.012(4) 0.003(4)
C87A 0.066(5) 0.036(4) 0.063(4) -0.002(4) 0.015(4) 0.000(4)
C88A 0.071(5) 0.035(4) 0.059(5) 0.001(4) 0.019(4) -0.007(4)
C89A 0.068(5) 0.034(4) 0.056(5) 0.000(4) 0.018(4) -0.010(4)
C90A 0.065(4) 0.037(4) 0.059(4) -0.001(4) 0.010(4) -0.010(4)
C91A 0.070(4) 0.038(4) 0.059(4) -0.002(4) 0.005(4) -0.009(4)
C92A 0.074(4) 0.037(5) 0.058(5) -0.003(4) 0.004(4) -0.007(4)
C93A 0.075(4) 0.035(4) 0.055(5) -0.004(4) 0.004(4) -0.003(4)
C94A 0.076(4) 0.039(4) 0.057(4) -0.004(4) 0.003(4) 0.001(4)
C95A 0.078(4) 0.040(4) 0.055(4) -0.003(4) 0.009(4) 0.005(4)
C96A 0.070(4) 0.039(4) 0.057(4) -0.002(4) 0.015(4) 0.009(4)
C97A 0.066(5) 0.042(4) 0.062(4) 0.000(4) 0.018(4) 0.008(4)
C98A 0.071(5) 0.041(4) 0.059(5) 0.001(4) 0.021(4) 0.002(4)
C99A 0.064(5) 0.037(4) 0.057(5) 0.007(4) 0.017(4) -0.006(4)
C00A 0.057(4) 0.035(4) 0.059(4) 0.009(4) 0.010(4) -0.007(4)
C01A 0.067(4) 0.036(4) 0.054(4) 0.009(4) 0.014(4) -0.007(4)
C02A 0.070(4) 0.034(4) 0.053(4) 0.005(4) 0.007(4) -0.006(4)
C03A 0.072(4) 0.032(4) 0.051(4) 0.000(4) 0.006(4) 0.000(4)
C04A 0.070(4) 0.033(4) 0.051(5) -0.002(4) 0.004(4) 0.004(4)
C05A 0.066(4) 0.034(4) 0.055(4) -0.003(4) 0.004(4) 0.004(4)
C06A 0.069(5) 0.040(4) 0.064(4) -0.001(4) 0.002(4) 0.002(4)
C07A 0.064(5) 0.038(4) 0.068(4) -0.003(4) 0.008(4) 0.001(4)
C08A 0.062(5) 0.039(4) 0.064(4) 0.000(4) 0.007(4) -0.005(4)
C09A 0.065(5) 0.039(4) 0.060(4) -0.001(4) 0.002(4) -0.005(4)
C10A 0.069(5) 0.036(4) 0.056(5) 0.000(4) 0.003(4) -0.009(4)
C11A 0.073(4) 0.035(5) 0.055(5) -0.001(4) 0.002(4) -0.006(4)
C12A 0.078(4) 0.038(4) 0.056(5) 0.001(4) 0.005(4) -0.006(4)
C13A 0.081(4) 0.042(4) 0.057(5) -0.001(4) 0.009(4) -0.002(4)
C14A 0.078(4) 0.041(4) 0.057(4) 0.000(4) 0.015(4) -0.002(4)
C15A 0.077(4) 0.037(4) 0.053(4) 0.002(4) 0.013(4) -0.003(4)
C16A 0.077(4) 0.034(4) 0.051(4) 0.002(4) 0.004(4) -0.008(4)
C17A 0.073(4) 0.035(4) 0.054(4) 0.002(4) 0.002(4) -0.002(4)
C18A 0.072(4) 0.038(4) 0.060(4) 0.002(4) 0.000(4) -0.001(4)
C19A 0.073(4) 0.037(4) 0.059(4) 0.001(4) -0.003(4) -0.006(4)
C20A 0.076(5) 0.037(4) 0.056(5) 0.004(4) 0.000(4) -0.010(4)

loop_
_atom_type_symbol
_atom_type_description
_atom_type_scat_dispersion_real
_atom_type_scat_dispersion_imag
_atom_type_scat_source
C C 0.0181 0.0091
;
International Tables for Crystallography
(Vol. C, Tables 4.2.6.8 and 6.1.1.4)
;
H H 0.0000 0.0000
;
International Tables for Crystallography
(Vol. C, Table 6.1.1.4)
;
Mg Mg 0.1719 0.1771
;
International Tables for Crystallography
(Vol. C, Tables 4.2.6.8 and 6.1.1.4)
;
N N 0.0311 0.0180
;
International Tables for Crystallography
(Vol. C, Tables 4.2.6.8 and 6.1.1.4)
;

loop_
_geom_angle_atom_site_label_1
_geom_angle_atom_site_label_2
_geom_angle_atom_site_label_3
_geom_angle
N1 Mg1 N2 96.4(3)
N1 Mg1 C61A 141.1(5)
N2 Mg1 C61A 121.9(5)
N1 Mg1 C65 121.0(3)
N2 Mg1 C65 138.0(3)
N1 Mg1 C65A 106.0(4)
N2 Mg1 C65A 153.9(4)
C61A Mg1 C65A 35.30(16)
N1 Mg1 C64 106.5(3)
N2 Mg1 C64 152.8(3)
C65 Mg1 C64 34.57(11)
N1 Mg1 C61 153.4(3)
N2 Mg1 C61 108.2(3)
C65 Mg1 C61 32.47(10)
C64 Mg1 C61 53.12(11)
N1 Mg1 C62A 136.2(4)
N2 Mg1 C62A 117.5(4)
C61A Mg1 C62A 30.84(19)
C65A Mg1 C62A 52.2(2)
N3 Mg2 N4 94.6(3)
N3 Mg2 C99 131.6(3)
N4 Mg2 C99 133.2(3)
N3 Mg2 C99A 126.3(4)
N4 Mg2 C99A 138.6(4)
N3 Mg2 C98A 157.1(3)
N4 Mg2 C98A 107.9(3)
C99A Mg2 C98A 32.11(16)
N3 Mg2 C100 114.9(3)
N4 Mg2 C100 143.4(3)
C99 Mg2 C100 29.68(12)
N3 Mg2 C01A 108.0(3)
N4 Mg2 C01A 149.3(4)
C99A Mg2 C01A 30.50(19)
C98A Mg2 C01A 49.8(2)
C2 N1 C6 117.4(7)
C2 N1 Mg1 123.2(5)
C6 N1 Mg1 119.2(5)
C4 N2 C18 119.0(6)
C4 N2 Mg1 122.9(5)
C18 N2 Mg1 117.8(5)
C32 N3 C36 121.1(7)
C32 N3 Mg2 125.0(5)
C36 N3 Mg2 113.9(5)
C34 N4 C48 120.8(7)
C34 N4 Mg2 124.3(6)
C48 N4 Mg2 114.9(5)
C2 C1 H1A 109.5
C2 C1 H1B 109.5
H1A C1 H1B 109.5
C2 C1 H1C 109.5
H1A C1 H1C 109.5
H1B C1 H1C 109.5
N1 C2 C3 122.4(7)
N1 C2 C1 121.2(7)
C3 C2 C1 116.4(7)
C2 C3 C4 131.4(8)
C2 C3 H3 114.3
C4 C3 H3 114.3
N2 C4 C3 123.4(7)
N2 C4 C5 121.2(7)
C3 C4 C5 115.4(8)
C4 C5 H5A 109.5
C4 C5 H5B 109.5
H5A C5 H5B 109.5
C4 C5 H5C 109.5
H5A C5 H5C 109.5
H5B C5 H5C 109.5
C11 C6 C7 120.7(8)
C11 C6 N1 119.0(8)
C7 C6 N1 119.9(8)
C8 C7 C6 117.6(10)
C8 C7 C12 119.4(10)
C6 C7 C12 123.0(8)
C7 C8 C9 121.4(11)
C7 C8 H8 119.3
C9 C8 H8 119.3
C10 C9 C8 119.1(10)
C10 C9 H9 120.5
C8 C9 H9 120.5
C9 C10 C11 123.0(11)
C9 C10 H10 118.5
C11 C10 H10 118.5
C10 C11 C6 118.2(10)
C10 C11 C15 121.8(10)
C6 C11 C15 120.0(8)
C7 C12 C13 112.8(10)
C7 C12 C14 110.2(9)
C13 C12 C14 110.3(9)
C7 C12 H12 107.8
C13 C12 H12 107.8
C14 C12 H12 107.8
C12 C13 H13A 109.5
C12 C13 H13B 109.5
H13A C13 H13B 109.5
C12 C13 H13C 109.5
H13A C13 H13C 109.5
H13B C13 H13C 109.5
C12 C14 H14A 109.5
C12 C14 H14B 109.5
H14A C14 H14B 109.5
C12 C14 H14C 109.5
H14A C14 H14C 109.5
H14B C14 H14C 109.5
C17 C15 C11 114.4(9)
C17 C15 C16 108.3(9)
C11 C15 C16 111.0(9)
C17 C15 H15 107.6
C11 C15 H15 107.6
C16 C15 H15 107.6
C15 C16 H16A 109.5
C15 C16 H16B 109.5
H16A C16 H16B 109.5
C15 C16 H16C 109.5
H16A C16 H16C 109.5
H16B C16 H16C 109.5
C15 C17 H17A 109.5
C15 C17 H17B 109.5
H17A C17 H17B 109.5
C15 C17 H17C 109.5
H17A C17 H17C 109.5
H17B C17 H17C 109.5
C23 C18 C19 121.4(8)
C23 C18 N2 118.6(7)
C19 C18 N2 119.8(7)
C20 C19 C18 116.8(9)
C20 C19 C24 121.4(9)
C18 C19 C24 121.7(8)
C21 C20 C19 123.1(10)
C21 C20 H20 118.4
C19 C20 H20 118.4
C20 C21 C22 119.2(10)
C20 C21 H21 120.4
C22 C21 H21 120.4
C23 C22 C21 121.4(10)
C23 C22 H22 119.3
C21 C22 H22 119.3
C22 C23 C18 117.9(9)
C22 C23 C27 119.1(9)
C18 C23 C27 123.0(8)
C19 C24 C25 112.2(8)
C19 C24 C26 112.7(9)
C25 C24 C26 108.7(9)
C19 C24 H24 107.7
C25 C24 H24 107.7
C26 C24 H24 107.7
C24 C25 H25A 109.5
C24 C25 H25B 109.5
H25A C25 H25B 109.5
C24 C25 H25C 109.5
H25A C25 H25C 109.5
H25B C25 H25C 109.5
C24 C26 H26A 109.5
C24 C26 H26B 109.5
H26A C26 H26B 109.5
C24 C26 H26C 109.5
H26A C26 H26C 109.5
H26B C26 H26C 109.5
C29 C27 C23 109.6(8)
C29 C27 C28 109.7(9)
C23 C27 C28 112.9(8)
C29 C27 H27 108.2
C23 C27 H27 108.2
C28 C27 H27 108.2
C27 C28 H28A 109.5
C27 C28 H28B 109.5
H28A C28 H28B 109.5
C27 C28 H28C 109.5
H28A C28 H28C 109.5
H28B C28 H28C 109.5
C27 C29 H29A 109.5
C27 C29 H29B 109.5
H29A C29 H29B 109.5
C27 C29 H29C 109.5
H29A C29 H29C 109.5
H29B C29 H29C 109.5
C32 C31 H31A 109.5
C32 C31 H31B 109.5
H31A C31 H31B 109.5
C32 C31 H31C 109.5
H31A C31 H31C 109.5
H31B C31 H31C 109.5
N3 C32 C33 121.9(7)
N3 C32 C31 120.8(8)
C33 C32 C31 117.2(8)
C34 C33 C32 130.5(8)
C34 C33 H33 114.7
C32 C33 H33 114.7
N4 C34 C33 123.6(8)
N4 C34 C35 118.9(8)
C33 C34 C35 117.5(8)
C34 C35 H35A 109.5
C34 C35 H35B 109.5
H35A C35 H35B 109.5
C34 C35 H35C 109.5
H35A C35 H35C 109.5
H35B C35 H35C 109.5
C41 C36 C37 121.2(7)
C41 C36 N3 118.4(7)
C37 C36 N3 119.9(7)
C38 C37 C36 117.5(8)
C38 C37 C42 120.3(8)
C36 C37 C42 122.2(7)
C39 C38 C37 122.7(9)
C39 C38 H38 118.6
C37 C38 H38 118.6
C38 C39 C40 118.7(9)
C38 C39 H39 120.6
C40 C39 H39 120.6
C41 C40 C39 120.7(9)
C41 C40 H40 119.7
C39 C40 H40 119.7
C40 C41 C36 119.1(8)
C40 C41 C45 120.1(8)
C36 C41 C45 120.8(8)
C37 C42 C43 112.6(8)
C37 C42 C44 110.4(7)
C43 C42 C44 110.6(8)
C37 C42 H42 107.7
C43 C42 H42 107.7
C44 C42 H42 107.7
C42 C43 H43A 109.5
C42 C43 H43B 109.5
H43A C43 H43B 109.5
C42 C43 H43C 109.5
H43A C43 H43C 109.5
H43B C43 H43C 109.5
C42 C44 H44A 109.5
C42 C44 H44B 109.5
H44A C44 H44B 109.5
C42 C44 H44C 109.5
H44A C44 H44C 109.5
H44B C44 H44C 109.5
C46 C45 C47 110.1(9)
C46 C45 C41 111.3(10)
C47 C45 C41 114.8(9)
C46 C45 H45 106.7
C47 C45 H45 106.7
C41 C45 H45 106.7
C45 C46 H46A 109.5
C45 C46 H46B 109.5
H46A C46 H46B 109.5
C45 C46 H46C 109.5
H46A C46 H46C 109.5
H46B C46 H46C 109.5
C45 C47 H47A 109.5
C45 C47 H47B 109.5
H47A C47 H47B 109.5
C45 C47 H47C 109.5
H47A C47 H47C 109.5
H47B C47 H47C 109.5
C53 C48 C49 121.2(9)
C53 C48 N4 118.9(9)
C49 C48 N4 119.5(9)
C50 C49 C48 118.0(12)
C50 C49 C54 120.6(11)
C48 C49 C54 121.3(9)
C49 C50 C51 121.6(14)
C49 C50 H50 119.2
C51 C50 H50 119.2
C50 C51 C52 120.7(12)
C50 C51 H51 119.7
C52 C51 H51 119.7
C51 C52 C53 120.3(13)
C51 C52 H52 119.9
C53 C52 H52 119.9
C52 C53 C48 118.3(11)
C52 C53 C57A 118.6(14)
C48 C53 C57A 121.6(12)
C52 C53 C57 119.3(13)
C48 C53 C57 122.3(12)
C55 C54 C49 116.6(10)
C55 C54 C56 115.4(12)
C49 C54 C56 112.1(11)
C55 C54 H54 103.6
C49 C54 H54 103.6
C56 C54 H54 103.6
C54 C55 H55A 109.5
C54 C55 H55B 109.5
H55A C55 H55B 109.5
C54 C55 H55C 109.5
H55A C55 H55C 109.5
H55B C55 H55C 109.5
C54 C56 H56A 109.5
C54 C56 H56B 109.5
H56A C56 H56B 109.5
C54 C56 H56C 109.5
H56A C56 H56C 109.5
H56B C56 H56C 109.5
C53 C57 C58 117.7(18)
C53 C57 C59 122.8(14)
C58 C57 C59 111.1(8)
C53 C57 H57 99.7
C58 C57 H57 99.7
C59 C57 H57 99.7
C57 C58 H58A 109.5
C57 C58 H58B 109.5
H58A C58 H58B 109.5
C57 C58 H58C 109.5
H58A C58 H58C 109.5
H58B C58 H58C 109.5
C57 C59 H59A 109.5
C57 C59 H59B 109.5
H59A C59 H59B 109.5
C57 C59 H59C 109.5
H59A C59 H59C 109.5
H59B C59 H59C 109.5
C53 C57A C58A 106(3)
C53 C57A C59A 109.6(19)
C58A C57A C59A 110.4(8)
C53 C57A H57A 110.3
C58A C57A H57A 110.3
C59A C57A H57A 110.3
C57A C58A H58D 109.5
C57A C58A H58E 109.5
H58D C58A H58E 109.5
C57A C58A H58F 109.5
H58D C58A H58F 109.5
H58E C58A H58F 109.5
C57A C59A H59D 109.5
C57A C59A H59E 109.5
H59D C59A H59E 109.5
C57A C59A H59F 109.5
H59D C59A H59F 109.5
H59E C59A H59F 109.5
C66 C61 C62 120.0
C66 C61 C65 120.0
C62 C61 C65 108.0
C66 C61 Mg1 141.5(2)
C62 C61 Mg1 93.9(2)
C65 C61 Mg1 57.0(3)
C69 C62 C61 120.0
C69 C62 C63 120.0
C61 C62 C63 108.0
C72 C63 C62 120.0
C72 C63 C64 120.0
C62 C63 C64 108.0
C75 C64 C65 120.0
C75 C64 C63 120.0
C65 C64 C63 108.0
C75 C64 Mg1 135.7(3)
C65 C64 Mg1 62.4(2)
C63 C64 Mg1 96.7(2)
C78 C65 C64 120.0
C78 C65 C61 120.0
C64 C65 C61 108.0
C78 C65 Mg1 127.1(2)
C64 C65 Mg1 83.0(3)
C61 C65 Mg1 90.5(3)
C61 C66 C67 120.0
C61 C66 C80 120.0
C67 C66 C80 108.0
C68 C67 C66 120.0
C68 C67 C81 120.0
C66 C67 C81 108.0
C67 C68 C69 120.0
C67 C68 C84 120.0
C69 C68 C84 108.0
C62 C69 C68 120.0
C62 C69 C70 120.0
C68 C69 C70 108.0
C71 C70 C85 120.0
C71 C70 C69 120.0
C85 C70 C69 108.0
C70 C71 C72 120.0
C70 C71 C88 120.0
C72 C71 C88 108.0
C63 C72 C71 120.0
C63 C72 C73 120.0
C71 C72 C73 108.0
C74 C73 C89 120.0
C74 C73 C72 120.0
C89 C73 C72 108.0
C73 C74 C92 120.0
C73 C74 C75 120.0
C92 C74 C75 108.0
C64 C75 C76 120.0
C64 C75 C74 120.0
C76 C75 C74 108.0
C77 C76 C75 120.0
C77 C76 C93 120.0
C75 C76 C93 108.0
C76 C77 C96 120.0
C76 C77 C78 120.0
C96 C77 C78 108.0
C65 C78 C79 120.0
C65 C78 C77 120.0
C79 C78 C77 108.0
C80 C79 C97 120.0
C80 C79 C78 120.0
C97 C79 C78 108.0
C79 C80 C66 120.0
C79 C80 C100 120.0
C66 C80 C100 108.0
C82 C81 C100 120.0
C82 C81 C67 120.0
C100 C81 C67 108.0
C81 C82 C83 120.0
C81 C82 C102 120.0
C83 C82 C102 108.0
C84 C83 C82 120.0
C84 C83 C104 120.0
C82 C83 C104 108.0
C83 C84 C85 120.0
C83 C84 C68 120.0
C85 C84 C68 108.0
C86 C85 C84 120.0
C86 C85 C70 120.0
C84 C85 C70 108.0
C85 C86 C87 120.0
C85 C86 C105 120.0
C87 C86 C105 108.0
C88 C87 C86 120.0
C88 C87 C107 120.0
C86 C87 C107 108.0
C87 C88 C89 120.0
C87 C88 C71 120.0
C89 C88 C71 108.0
C90 C89 C73 120.0
C90 C89 C88 120.0
C73 C89 C88 108.0
C89 C90 C91 120.0
C89 C90 C108 120.0
C91 C90 C108 108.0
C92 C91 C110 120.0
C92 C91 C90 120.0
C110 C91 C90 108.0
C91 C92 C93 120.0
C91 C92 C74 120.0
C93 C92 C74 108.0
C94 C93 C92 120.0
C94 C93 C76 120.0
C92 C93 C76 108.0
C93 C94 C95 120.0
C93 C94 C111 120.0
C95 C94 C111 108.0
C96 C95 C94 120.0
C96 C95 C113 120.0
C94 C95 C113 108.0
C95 C96 C77 120.0
C95 C96 C97 120.0
C77 C96 C97 108.0
C98 C97 C79 120.0
C98 C97 C96 120.0
C79 C97 C96 108.0
C97 C98 C99 120.0
C97 C98 C114 120.0
C99 C98 C114 108.0
C100 C99 C98 120.0
C100 C99 C101 120.0
C98 C99 C101 108.0
C100 C99 Mg2 96.8(3)
C98 C99 Mg2 102.7(3)
C101 C99 Mg2 106.0(2)
C99 C100 C81 120.0
C99 C100 C80 120.0
C81 C100 C80 108.0
C99 C100 Mg2 53.6(2)
C81 C100 Mg2 124.6(2)
C80 C100 Mg2 121.5(2)
C102 C101 C115 120.0
C102 C101 C99 120.0
C115 C101 C99 108.0
C101 C102 C103 120.0
C101 C102 C82 120.0
C103 C102 C82 108.0
C117 C103 C102 120.0
C117 C103 C104 120.0
C102 C103 C104 108.0
C105 C104 C83 120.0
C105 C104 C103 120.0
C83 C104 C103 108.0
C104 C105 C86 120.0
C104 C105 C106 120.0
C86 C105 C106 108.0
C118 C106 C105 120.0
C118 C106 C107 120.0
C105 C106 C107 108.0
C108 C107 C87 120.0
C108 C107 C106 120.0
C87 C107 C106 108.0
C107 C108 C90 120.0
C107 C108 C109 120.0
C90 C108 C109 108.0
C119 C109 C110 120.0
C119 C109 C108 120.0
C110 C109 C108 108.0
C111 C110 C91 120.0
C111 C110 C109 120.0
C91 C110 C109 108.0
C110 C111 C94 120.0
C110 C111 C112 120.0
C94 C111 C112 108.0
C120 C112 C113 120.0
C120 C112 C111 120.0
C113 C112 C111 108.0
C114 C113 C112 120.0
C114 C113 C95 120.0
C112 C113 C95 108.0
C113 C114 C115 120.0
C113 C114 C98 120.0
C115 C114 C98 108.0
C116 C115 C101 120.0
C116 C115 C114 120.0
C101 C115 C114 108.0
C115 C116 C120 120.0
C115 C116 C117 120.0
C120 C116 C117 108.0
C103 C117 C118 120.0
C103 C117 C116 120.0
C118 C117 C116 108.0
C106 C118 C117 120.0
C106 C118 C119 120.0
C117 C118 C119 108.0
C109 C119 C118 120.0
C109 C119 C120 120.0
C118 C119 C120 108.0
C112 C120 C116 120.0
C112 C120 C119 120.0
C116 C120 C119 108.0
C66A C61A C65A 120.0
C66A C61A C62A 120.0
C65A C61A C62A 108.0
C66A C61A Mg1 123.3(6)
C65A C61A Mg1 81.0(6)
C62A C61A Mg1 96.5(5)
C69A C62A C63A 120.0
C69A C62A C61A 120.0
C63A C62A C61A 108.0
C69A C62A Mg1 142.0(5)
C63A C62A Mg1 95.2(5)
C61A C62A Mg1 52.7(4)
C72A C63A C64A 120.0
C72A C63A C62A 120.0
C64A C63A C62A 108.0
C75A C64A C63A 120.0
C75A C64A C65A 120.0
C63A C64A C65A 108.0
C78A C65A C61A 120.0
C78A C65A C64A 120.0
C61A C65A C64A 108.0
C78A C65A Mg1 130.5(5)
C61A C65A Mg1 63.7(6)
C64A C65A Mg1 101.3(5)
C61A C66A C80A 120.0
C61A C66A C67A 120.0
C80A C66A C67A 108.0
C68A C67A C81A 120.0
C68A C67A C66A 120.0
C81A C67A C66A 108.0
C67A C68A C69A 120.0
C67A C68A C84A 120.0
C69A C68A C84A 108.0
C62A C69A C68A 120.0
C62A C69A C70A 120.0
C68A C69A C70A 108.0
C71A C70A C85A 120.0
C71A C70A C69A 120.0
C85A C70A C69A 108.0
C70A C71A C88A 120.0
C70A C71A C72A 120.0
C88A C71A C72A 108.0
C63A C72A C71A 120.0
C63A C72A C73A 120.0
C71A C72A C73A 108.0
C74A C73A C89A 120.0
C74A C73A C72A 120.0
C89A C73A C72A 108.0
C73A C74A C92A 120.0
C73A C74A C75A 120.0
C92A C74A C75A 108.0
C64A C75A C76A 120.0
C64A C75A C74A 120.0
C76A C75A C74A 108.0
C77A C76A C75A 120.0
C77A C76A C93A 120.0
C75A C76A C93A 108.0
C76A C77A C96A 120.0
C76A C77A C78A 120.0
C96A C77A C78A 108.0
C65A C78A C77A 120.0
C65A C78A C79A 120.0
C77A C78A C79A 108.0
C80A C79A C97A 120.0
C80A C79A C78A 120.0
C97A C79A C78A 108.0
C79A C80A C66A 120.0
C79A C80A C00A 120.0
C66A C80A C00A 108.0
C82A C81A C67A 120.0
C82A C81A C00A 120.0
C67A C81A C00A 108.0
C81A C82A C02A 120.0
C81A C82A C83A 120.0
C02A C82A C83A 108.0
C84A C83A C04A 120.0
C84A C83A C82A 120.0
C04A C83A C82A 108.0
C83A C84A C68A 120.0
C83A C84A C85A 120.0
C68A C84A C85A 108.0
C86A C85A C70A 120.0
C86A C85A C84A 120.0
C70A C85A C84A 108.0
C85A C86A C87A 120.0
C85A C86A C05A 120.0
C87A C86A C05A 108.0
C88A C87A C07A 120.0
C88A C87A C86A 120.0
C07A C87A C86A 108.0
C87A C88A C71A 120.0
C87A C88A C89A 120.0
C71A C88A C89A 108.0
C90A C89A C73A 120.0
C90A C89A C88A 120.0
C73A C89A C88A 108.0
C89A C90A C91A 120.0
C89A C90A C08A 120.0
C91A C90A C08A 108.0
C92A C91A C90A 120.0
C92A C91A C10A 120.0
C90A C91A C10A 108.0
C91A C92A C74A 120.0
C91A C92A C93A 120.0
C74A C92A C93A 108.0
C94A C93A C76A 120.0
C94A C93A C92A 120.0
C76A C93A C92A 108.0
C93A C94A C11A 120.0
C93A C94A C95A 120.0
C11A C94A C95A 108.0
C96A C95A C13A 120.0
C96A C95A C94A 120.0
C13A C95A C94A 108.0
C95A C96A C77A 120.0
C95A C96A C97A 120.0
C77A C96A C97A 108.0
C98A C97A C79A 120.0
C98A C97A C96A 120.0
C79A C97A C96A 108.0
C97A C98A C99A 120.0
C97A C98A C14A 120.0
C99A C98A C14A 108.0
C97A C98A Mg2 130.2(4)
C99A C98A Mg2 57.5(4)
C14A C98A Mg2 104.7(5)
C00A C99A C01A 120.0
C00A C99A C98A 120.0
C01A C99A C98A 108.0
C00A C99A Mg2 116.3(6)
C01A C99A Mg2 95.9(5)
C98A C99A Mg2 90.4(5)
C99A C00A C80A 120.0
C99A C00A C81A 120.0
C80A C00A C81A 108.0
C02A C01A C15A 120.0
C02A C01A C99A 120.0
C15A C01A C99A 108.0
C02A C01A Mg2 134.2(4)
C15A C01A Mg2 102.4(5)
C99A C01A Mg2 53.6(4)
C01A C02A C03A 120.0
C01A C02A C82A 120.0
C03A C02A C82A 108.0
C17A C03A C02A 120.0
C17A C03A C04A 120.0
C02A C03A C04A 108.0
C05A C04A C83A 120.0
C05A C04A C03A 120.0
C83A C04A C03A 108.0
C04A C05A C06A 120.0
C04A C05A C86A 120.0
C06A C05A C86A 108.0
C18A C06A C05A 120.0
C18A C06A C07A 120.0
C05A C06A C07A 108.0
C08A C07A C87A 120.0
C08A C07A C06A 120.0
C87A C07A C06A 108.0
C07A C08A C09A 120.0
C07A C08A C90A 120.0
C09A C08A C90A 108.0
C19A C09A C08A 120.0
C19A C09A C10A 120.0
C08A C09A C10A 108.0
C11A C10A C91A 120.0
C11A C10A C09A 120.0
C91A C10A C09A 108.0
C10A C11A C94A 120.0
C10A C11A C12A 120.0
C94A C11A C12A 108.0
C20A C12A C13A 120.0
C20A C12A C11A 120.0
C13A C12A C11A 108.0
C14A C13A C95A 120.0
C14A C13A C12A 120.0
C95A C13A C12A 108.0
C13A C14A C15A 120.0
C13A C14A C98A 120.0
C15A C14A C98A 108.0
C16A C15A C01A 120.0
C16A C15A C14A 120.0
C01A C15A C14A 108.0
C15A C16A C17A 120.0
C15A C16A C20A 120.0
C17A C16A C20A 108.0
C03A C17A C16A 120.0
C03A C17A C18A 120.0
C16A C17A C18A 108.0
C06A C18A C19A 120.0
C06A C18A C17A 120.0
C19A C18A C17A 108.0
C09A C19A C20A 120.0
C09A C19A C18A 120.0
C20A C19A C18A 108.0
C12A C20A C19A 120.0
C12A C20A C16A 120.0
C19A C20A C16A 108.0

loop_
_geom_bond_atom_site_label_1
_geom_bond_atom_site_label_2
_geom_bond_distance
Mg1 N1 1.980(7)
Mg1 N2 1.988(7)
Mg1 C61A 2.254(11)
Mg1 C65 2.271(6)
Mg1 C65A 2.484(13)
Mg1 C64 2.542(8)
Mg1 C61 2.707(8)
Mg1 C62A 2.817(14)
Mg2 N3 1.977(7)
Mg2 N4 1.988(7)
Mg2 C99 2.222(7)
Mg2 C99A 2.306(11)
Mg2 C98A 2.734(12)
Mg2 C100 2.742(9)
Mg2 C01A 2.848(14)
N1 C2 1.358(10)
N1 C6 1.450(10)
N2 C4 1.334(10)
N2 C18 1.453(9)
N3 C32 1.347(10)
N3 C36 1.450(9)
N4 C34 1.327(10)
N4 C48 1.420(10)
C1 C2 1.503(11)
C1 H1A 0.9800
C1 H1B 0.9800
C1 H1C 0.9800
C2 C3 1.398(11)
C3 C4 1.406(11)
C3 H3 0.9500
C4 C5 1.523(11)
C5 H5A 0.9800
C5 H5B 0.9800
C5 H5C 0.9800
C6 C11 1.405(13)
C6 C7 1.420(12)
C7 C8 1.398(13)
C7 C12 1.516(14)
C8 C9 1.411(15)
C8 H8 0.9500
C9 C10 1.339(15)
C9 H9 0.9500
C10 C11 1.393(12)
C10 H10 0.9500
C11 C15 1.525(14)
C12 C13 1.529(13)
C12 C14 1.548(14)
C12 H12 1.0000
C13 H13A 0.9800
C13 H13B 0.9800
C13 H13C 0.9800
C14 H14A 0.9800
C14 H14B 0.9800
C14 H14C 0.9800
C15 C17 1.512(14)
C15 C16 1.529(13)
C15 H15 1.0000
C16 H16A 0.9800
C16 H16B 0.9800
C16 H16C 0.9800
C17 H17A 0.9800
C17 H17B 0.9800
C17 H17C 0.9800
C18 C23 1.396(11)
C18 C19 1.420(11)
C19 C20 1.392(12)
C19 C24 1.499(12)
C20 C21 1.343(14)
C20 H20 0.9500
C21 C22 1.396(14)
C21 H21 0.9500
C22 C23 1.388(12)
C22 H22 0.9500
C23 C27 1.534(12)
C24 C25 1.503(14)
C24 C26 1.541(12)
C24 H24 1.0000
C25 H25A 0.9800
C25 H25B 0.9800
C25 H25C 0.9800
C26 H26A 0.9800
C26 H26B 0.9800
C26 H26C 0.9800
C27 C29 1.524(14)
C27 C28 1.545(13)
C27 H27 1.0000
C28 H28A 0.9800
C28 H28B 0.9800
C28 H28C 0.9800
C29 H29A 0.9800
C29 H29B 0.9800
C29 H29C 0.9800
C31 C32 1.486(11)
C31 H31A 0.9800
C31 H31B 0.9800
C31 H31C 0.9800
C32 C33 1.405(11)
C33 C34 1.391(11)
C33 H33 0.9500
C34 C35 1.528(11)
C35 H35A 0.9800
C35 H35B 0.9800
C35 H35C 0.9800
C36 C41 1.397(11)
C36 C37 1.405(11)
C37 C38 1.394(12)
C37 C42 1.512(11)
C38 C39 1.370(13)
C38 H38 0.9500
C39 C40 1.406(13)
C39 H39 0.9500
C40 C41 1.388(12)
C40 H40 0.9500
C41 C45 1.553(13)
C42 C43 1.524(12)
C42 C44 1.551(12)
C42 H42 1.0000
C43 H43A 0.9800
C43 H43B 0.9800
C43 H43C 0.9800
C44 H44A 0.9800
C44 H44B 0.9800
C44 H44C 0.9800
C45 C46 1.493(16)
C45 C47 1.496(14)
C45 H45 1.0000
C46 H46A 0.9800
C46 H46B 0.9800
C46 H46C 0.9800
C47 H47A 0.9800
C47 H47B 0.9800
C47 H47C 0.9800
C48 C53 1.409(13)
C48 C49 1.415(13)
C49 C50 1.369(15)
C49 C54 1.507(16)
C50 C51 1.380(19)
C50 H50 0.9500
C51 C52 1.381(19)
C51 H51 0.9500
C52 C53 1.393(15)
C52 H52 0.9500
C53 C57A 1.520(7)
C53 C57 1.522(7)
C54 C55 1.497(16)
C54 C56 1.513(15)
C54 H54 1.0000
C55 H55A 0.9800
C55 H55B 0.9800
C55 H55C 0.9800
C56 H56A 0.9800
C56 H56B 0.9800
C56 H56C 0.9800
C57 C58 1.533(7)
C57 C59 1.539(7)
C57 H57 1.0000
C58 H58A 0.9800
C58 H58B 0.9800
C58 H58C 0.9800
C59 H59A 0.9800
C59 H59B 0.9800
C59 H59C 0.9800
C57A C58A 1.538(7)
C57A C59A 1.539(7)
C57A H57A 1.0000
C58A H58D 0.9800
C58A H58E 0.9800
C58A H58F 0.9800
C59A H59D 0.9800
C59A H59E 0.9800
C59A H59F 0.9800
C61 C66 1.3670
C61 C62 1.4533
C61 C65 1.4533
C62 C69 1.3670
C62 C63 1.4533
C63 C72 1.3670
C63 C64 1.4533
C64 C75 1.3671
C64 C65 1.4533
C65 C78 1.3670
C66 C67 1.4533
C66 C80 1.4533
C67 C68 1.3671
C67 C81 1.4533
C68 C69 1.4532
C68 C84 1.4533
C69 C70 1.4533
C70 C71 1.3670
C70 C85 1.4533
C71 C72 1.4533
C71 C88 1.4534
C72 C73 1.4533
C73 C74 1.3670
C73 C89 1.4533
C74 C92 1.4532
C74 C75 1.4535
C75 C76 1.4533
C76 C77 1.3670
C76 C93 1.4534
C77 C96 1.4532
C77 C78 1.4534
C78 C79 1.4533
C79 C80 1.3671
C79 C97 1.4532
C80 C100 1.4533
C81 C82 1.3671
C81 C100 1.4532
C82 C83 1.4533
C82 C102 1.4534
C83 C84 1.3670
C83 C104 1.4533
C84 C85 1.4532
C85 C86 1.3671
C86 C87 1.4532
C86 C105 1.4533
C87 C88 1.3670
C87 C107 1.4534
C88 C89 1.4533
C89 C90 1.3670
C90 C91 1.4533
C90 C108 1.4533
C91 C92 1.3672
C91 C110 1.4533
C92 C93 1.4532
C93 C94 1.3670
C94 C95 1.4534
C94 C111 1.4534
C95 C96 1.3670
C95 C113 1.4534
C96 C97 1.4533
C97 C98 1.3670
C98 C99 1.4533
C98 C114 1.4533
C99 C100 1.3670
C99 C101 1.4533
C101 C102 1.3670
C101 C115 1.4533
C102 C103 1.4533
C103 C117 1.3671
C103 C104 1.4533
C104 C105 1.3671
C105 C106 1.4533
C106 C118 1.3670
C106 C107 1.4534
C107 C108 1.3671
C108 C109 1.4534
C109 C119 1.3671
C109 C110 1.4533
C110 C111 1.3670
C111 C112 1.4534
C112 C120 1.3671
C112 C113 1.4532
C113 C114 1.3670
C114 C115 1.4533
C115 C116 1.3672
C116 C120 1.4533
C116 C117 1.4533
C117 C118 1.4532
C118 C119 1.4533
C119 C120 1.4533
C61A C66A 1.3670
C61A C65A 1.4533
C61A C62A 1.4534
C62A C69A 1.3670
C62A C63A 1.4533
C63A C72A 1.3671
C63A C64A 1.4532
C64A C75A 1.3670
C64A C65A 1.4534
C65A C78A 1.3670
C66A C80A 1.4533
C66A C67A 1.4533
C67A C68A 1.3672
C67A C81A 1.4533
C68A C69A 1.4532
C68A C84A 1.4533
C69A C70A 1.4533
C70A C71A 1.3670
C70A C85A 1.4532
C71A C88A 1.4532
C71A C72A 1.4533
C72A C73A 1.4533
C73A C74A 1.3670
C73A C89A 1.4533
C74A C92A 1.4533
C74A C75A 1.4533
C75A C76A 1.4532
C76A C77A 1.3671
C76A C93A 1.4534
C77A C96A 1.4533
C77A C78A 1.4533
C78A C79A 1.4534
C79A C80A 1.3670
C79A C97A 1.4533
C80A C00A 1.4533
C81A C82A 1.3671
C81A C00A 1.4533
C82A C02A 1.4533
C82A C83A 1.4534
C83A C84A 1.3670
C83A C04A 1.4533
C84A C85A 1.4533
C85A C86A 1.3671
C86A C87A 1.4533
C86A C05A 1.4534
C87A C88A 1.3671
C87A C07A 1.4533
C88A C89A 1.4533
C89A C90A 1.3670
C90A C91A 1.4532
C90A C08A 1.4533
C91A C92A 1.3671
C91A C10A 1.4533
C92A C93A 1.4535
C93A C94A 1.3670
C94A C11A 1.4533
C94A C95A 1.4534
C95A C96A 1.3671
C95A C13A 1.4533
C96A C97A 1.4533
C97A C98A 1.3671
C98A C99A 1.4533
C98A C14A 1.4534
C99A C00A 1.3670
C99A C01A 1.4533
C01A C02A 1.3671
C01A C15A 1.4533
C02A C03A 1.4532
C03A C17A 1.3671
C03A C04A 1.4533
C04A C05A 1.3671
C05A C06A 1.4533
C06A C18A 1.3671
C06A C07A 1.4534
C07A C08A 1.3670
C08A C09A 1.4533
C09A C19A 1.3672
C09A C10A 1.4533
C10A C11A 1.3671
C11A C12A 1.4534
C12A C20A 1.3670
C12A C13A 1.4534
C13A C14A 1.3670
C14A C15A 1.4533
C15A C16A 1.3671
C16A C17A 1.4532
C16A C20A 1.4533
C17A C18A 1.4534
C18A C19A 1.4533
C19A C20A 1.4532

loop_
_geom_torsion_atom_site_label_1
_geom_torsion_atom_site_label_2
_geom_torsion_atom_site_label_3
_geom_torsion_atom_site_label_4
_geom_torsion
C6 N1 C2 C3 -172.1(8)
Mg1 N1 C2 C3 3.4(12)
C6 N1 C2 C1 7.9(12)
Mg1 N1 C2 C1 -176.5(7)
N1 C2 C3 C4 2.1(16)
C1 C2 C3 C4 -178.0(10)
C18 N2 C4 C3 177.6(8)
Mg1 N2 C4 C3 3.3(11)
C18 N2 C4 C5 -3.1(12)
Mg1 N2 C4 C5 -177.4(6)
C2 C3 C4 N2 -5.9(16)
C2 C3 C4 C5 174.8(10)
C2 N1 C6 C11 100.9(9)
Mg1 N1 C6 C11 -74.9(9)
C2 N1 C6 C7 -86.7(10)
Mg1 N1 C6 C7 97.5(8)
C11 C6 C7 C8 -0.6(13)
N1 C6 C7 C8 -172.9(8)
C11 C6 C7 C12 -179.6(8)
N1 C6 C7 C12 8.2(13)
C6 C7 C8 C9 -0.2(14)
C12 C7 C8 C9 178.7(9)
C7 C8 C9 C10 1.2(16)
C8 C9 C10 C11 -1.3(16)
C9 C10 C11 C6 0.4(14)
C9 C10 C11 C15 178.5(9)
C7 C6 C11 C10 0.6(13)
N1 C6 C11 C10 172.9(8)
C7 C6 C11 C15 -177.6(8)
N1 C6 C11 C15 -5.2(12)
C8 C7 C12 C13 -57.4(12)
C6 C7 C12 C13 121.6(10)
C8 C7 C12 C14 66.3(11)
C6 C7 C12 C14 -114.7(10)
C10 C11 C15 C17 -19.4(13)
C6 C11 C15 C17 158.7(9)
C10 C11 C15 C16 103.6(11)
C6 C11 C15 C16 -78.3(11)
C4 N2 C18 C23 -85.1(10)
Mg1 N2 C18 C23 89.5(8)
C4 N2 C18 C19 99.7(9)
Mg1 N2 C18 C19 -85.7(8)
C23 C18 C19 C20 -0.1(13)
N2 C18 C19 C20 175.0(8)
C23 C18 C19 C24 176.2(8)
N2 C18 C19 C24 -8.7(12)
C18 C19 C20 C21 -2.4(16)
C24 C19 C20 C21 -178.8(10)
C19 C20 C21 C22 2.6(18)
C20 C21 C22 C23 -0.1(18)
C21 C22 C23 C18 -2.2(16)
C21 C22 C23 C27 179.1(10)
C19 C18 C23 C22 2.3(14)
N2 C18 C23 C22 -172.8(8)
C19 C18 C23 C27 -179.1(8)
N2 C18 C23 C27 5.8(13)
C20 C19 C24 C25 78.9(13)
C18 C19 C24 C25 -97.2(12)
C20 C19 C24 C26 -44.2(12)
C18 C19 C24 C26 139.7(9)
C22 C23 C27 C29 80.8(12)
C18 C23 C27 C29 -97.8(11)
C22 C23 C27 C28 -41.8(13)
C18 C23 C27 C28 139.5(10)
C36 N3 C32 C33 179.9(8)
Mg2 N3 C32 C33 2.3(11)
C36 N3 C32 C31 2.2(12)
Mg2 N3 C32 C31 -175.4(6)
N3 C32 C33 C34 -2.9(15)
C31 C32 C33 C34 174.8(9)
C48 N4 C34 C33 -176.6(9)
Mg2 N4 C34 C33 0.4(12)
C48 N4 C34 C35 3.3(12)
Mg2 N4 C34 C35 -179.8(6)
C32 C33 C34 N4 1.5(16)
C32 C33 C34 C35 -178.4(9)
C32 N3 C36 C41 104.2(9)
Mg2 N3 C36 C41 -77.9(8)
C32 N3 C36 C37 -84.1(9)
Mg2 N3 C36 C37 93.7(8)
C41 C36 C37 C38 1.2(12)
N3 C36 C37 C38 -170.2(7)
C41 C36 C37 C42 -178.5(7)
N3 C36 C37 C42 10.1(11)
C36 C37 C38 C39 -0.4(13)
C42 C37 C38 C39 179.3(8)
C37 C38 C39 C40 -1.7(14)
C38 C39 C40 C41 3.2(13)
C39 C40 C41 C36 -2.5(13)
C39 C40 C41 C45 178.6(9)
C37 C36 C41 C40 0.2(12)
N3 C36 C41 C40 171.7(7)
C37 C36 C41 C45 179.1(8)
N3 C36 C41 C45 -9.4(12)
C38 C37 C42 C43 -56.7(11)
C36 C37 C42 C43 123.0(9)
C38 C37 C42 C44 67.4(10)
C36 C37 C42 C44 -112.9(9)
C40 C41 C45 C46 95.0(12)
C36 C41 C45 C46 -83.8(13)
C40 C41 C45 C47 -30.9(13)
C36 C41 C45 C47 150.2(9)
C34 N4 C48 C53 -102.3(10)
Mg2 N4 C48 C53 80.4(8)
C34 N4 C48 C49 84.8(10)
Mg2 N4 C48 C49 -92.4(9)
C53 C48 C49 C50 -0.6(14)
N4 C48 C49 C50 172.1(9)
C53 C48 C49 C54 -178.0(9)
N4 C48 C49 C54 -5.3(13)
C48 C49 C50 C51 1.0(17)
C54 C49 C50 C51 178.4(11)
C49 C50 C51 C52 -1(2)
C50 C51 C52 C53 -0.2(19)
C51 C52 C53 C48 0.5(15)
C51 C52 C53 C57A -165.5(18)
C51 C52 C53 C57 176.8(12)
C49 C48 C53 C52 -0.2(13)
N4 C48 C53 C52 -172.9(8)
C49 C48 C53 C57A 165.4(17)
N4 C48 C53 C57A -7(2)
C49 C48 C53 C57 -176.3(11)
N4 C48 C53 C57 11.0(14)
C50 C49 C54 C55 51.8(17)
C48 C49 C54 C55 -130.9(12)
C50 C49 C54 C56 -84.2(13)
C48 C49 C54 C56 93.1(13)
C52 C53 C57 C58 -97(2)
C48 C53 C57 C58 79(2)
C52 C53 C57 C59 117.9(18)
C48 C53 C57 C59 -66(2)
C52 C53 C57A C58A -114.2(19)
C48 C53 C57A C58A 80.3(19)
C52 C53 C57A C59A 5(3)
C48 C53 C57A C59A -160.6(14)
C66 C61 C62 C69 0.0
C65 C61 C62 C69 142.6
Mg1 C61 C62 C69 -160.9(3)
C66 C61 C62 C63 -142.6
C65 C61 C62 C63 0.0
Mg1 C61 C62 C63 56.5(3)
C69 C62 C63 C72 0.0
C61 C62 C63 C72 142.6
C69 C62 C63 C64 -142.6
C61 C62 C63 C64 0.0
C72 C63 C64 C75 0.0
C62 C63 C64 C75 142.6
C72 C63 C64 C65 -142.6
C62 C63 C64 C65 0.0
C72 C63 C64 Mg1 154.2(2)
C62 C63 C64 Mg1 -63.2(2)
C75 C64 C65 C78 0.0
C63 C64 C65 C78 142.6
Mg1 C64 C65 C78 -129.1(3)
C75 C64 C65 C61 -142.6
C63 C64 C65 C61 0.0
Mg1 C64 C65 C61 88.3(3)
C75 C64 C65 Mg1 129.1(3)
C63 C64 C65 Mg1 -88.3(3)
C66 C61 C65 C78 0.0
C62 C61 C65 C78 -142.6
Mg1 C61 C65 C78 134.6(3)
C66 C61 C65 C64 142.6
C62 C61 C65 C64 0.0
Mg1 C61 C65 C64 -82.8(3)
C66 C61 C65 Mg1 -134.6(3)
C62 C61 C65 Mg1 82.8(3)
C62 C61 C66 C67 0.0
C65 C61 C66 C67 -138.2
Mg1 C61 C66 C67 148.3(4)
C62 C61 C66 C80 138.2
C65 C61 C66 C80 0.0
Mg1 C61 C66 C80 -73.5(4)
C61 C66 C67 C68 0.0
C80 C66 C67 C68 -142.6
C61 C66 C67 C81 142.6
C80 C66 C67 C81 0.0
C66 C67 C68 C69 0.0
C81 C67 C68 C69 -138.2
C66 C67 C68 C84 138.2
C81 C67 C68 C84 0.0
C61 C62 C69 C68 0.0
C63 C62 C69 C68 138.2
C61 C62 C69 C70 -138.2
C63 C62 C69 C70 0.0
C67 C68 C69 C62 0.0
C84 C68 C69 C62 -142.6
C67 C68 C69 C70 142.6
C84 C68 C69 C70 0.0
C62 C69 C70 C71 0.0
C68 C69 C70 C71 -142.6
C62 C69 C70 C85 142.6
C68 C69 C70 C85 0.0
C85 C70 C71 C72 -138.2
C69 C70 C71 C72 0.0
C85 C70 C71 C88 0.0
C69 C70 C71 C88 138.2
C62 C63 C72 C71 0.0
C64 C63 C72 C71 138.2
C62 C63 C72 C73 -138.2
C64 C63 C72 C73 0.0
C70 C71 C72 C63 0.0
C88 C71 C72 C63 -142.6
C70 C71 C72 C73 142.6
C88 C71 C72 C73 0.0
C63 C72 C73 C74 0.0
C71 C72 C73 C74 -142.6
C63 C72 C73 C89 142.6
C71 C72 C73 C89 0.0
C89 C73 C74 C92 0.0
C72 C73 C74 C92 138.2
C89 C73 C74 C75 -138.2
C72 C73 C74 C75 0.0
C65 C64 C75 C76 0.0
C63 C64 C75 C76 -138.2
Mg1 C64 C75 C76 80.0(3)
C65 C64 C75 C74 138.2
C63 C64 C75 C74 0.0
Mg1 C64 C75 C74 -141.8(3)
C73 C74 C75 C64 0.0
C92 C74 C75 C64 -142.6
C73 C74 C75 C76 142.6
C92 C74 C75 C76 0.0
C64 C75 C76 C77 0.0
C74 C75 C76 C77 -142.6
C64 C75 C76 C93 142.6
C74 C75 C76 C93 0.0
C75 C76 C77 C96 138.2
C93 C76 C77 C96 0.0
C75 C76 C77 C78 0.0
C93 C76 C77 C78 -138.2
C64 C65 C78 C79 -138.2
C61 C65 C78 C79 0.0
Mg1 C65 C78 C79 116.8(4)
C64 C65 C78 C77 0.0
C61 C65 C78 C77 138.2
Mg1 C65 C78 C77 -105.1(4)
C76 C77 C78 C65 0.0
C96 C77 C78 C65 -142.6
C76 C77 C78 C79 142.6
C96 C77 C78 C79 0.0
C65 C78 C79 C80 0.0
C77 C78 C79 C80 -142.6
C65 C78 C79 C97 142.6
C77 C78 C79 C97 0.0
C97 C79 C80 C66 -138.2
C78 C79 C80 C66 0.0
C97 C79 C80 C100 0.0
C78 C79 C80 C100 138.2
C61 C66 C80 C79 0.0
C67 C66 C80 C79 142.6
C61 C66 C80 C100 -142.6
C67 C66 C80 C100 0.0
C68 C67 C81 C82 0.0
C66 C67 C81 C82 -142.6
C68 C67 C81 C100 142.6
C66 C67 C81 C100 0.0
C100 C81 C82 C83 -138.2
C67 C81 C82 C83 0.0
C100 C81 C82 C102 0.0
C67 C81 C82 C102 138.2
C81 C82 C83 C84 0.0
C102 C82 C83 C84 -142.6
C81 C82 C83 C104 142.6
C102 C82 C83 C104 0.0
C82 C83 C84 C85 138.2
C104 C83 C84 C85 0.0
C82 C83 C84 C68 0.0
C104 C83 C84 C68 -138.2
C67 C68 C84 C83 0.0
C69 C68 C84 C83 142.6
C67 C68 C84 C85 -142.6
C69 C68 C84 C85 0.0
C83 C84 C85 C86 0.0
C68 C84 C85 C86 142.6
C83 C84 C85 C70 -142.6
C68 C84 C85 C70 0.0
C71 C70 C85 C86 0.0
C69 C70 C85 C86 -142.6
C71 C70 C85 C84 142.6
C69 C70 C85 C84 0.0
C84 C85 C86 C87 -138.2
C70 C85 C86 C87 0.0
C84 C85 C86 C105 0.0
C70 C85 C86 C105 138.2
C85 C86 C87 C88 0.0
C105 C86 C87 C88 -142.6
C85 C86 C87 C107 142.6
C105 C86 C87 C107 0.0
C86 C87 C88 C89 138.2
C107 C87 C88 C89 0.0
C86 C87 C88 C71 0.0
C107 C87 C88 C71 -138.2
C70 C71 C88 C87 0.0
C72 C71 C88 C87 142.6
C70 C71 C88 C89 -142.6
C72 C71 C88 C89 0.0
C74 C73 C89 C90 0.0
C72 C73 C89 C90 -142.6
C74 C73 C89 C88 142.6
C72 C73 C89 C88 0.0
C87 C88 C89 C90 0.0
C71 C88 C89 C90 142.6
C87 C88 C89 C73 -142.6
C71 C88 C89 C73 0.0
C73 C89 C90 C91 0.0
C88 C89 C90 C91 -138.2
C73 C89 C90 C108 138.2
C88 C89 C90 C108 0.0
C89 C90 C91 C92 0.0
C108 C90 C91 C92 -142.6
C89 C90 C91 C110 142.6
C108 C90 C91 C110 0.0
C110 C91 C92 C93 0.0
C90 C91 C92 C93 138.2
C110 C91 C92 C74 -138.2
C90 C91 C92 C74 0.0
C73 C74 C92 C91 0.0
C75 C74 C92 C91 142.6
C73 C74 C92 C93 -142.6
C75 C74 C92 C93 0.0
C91 C92 C93 C94 0.0
C74 C92 C93 C94 142.6
C91 C92 C93 C76 -142.6
C74 C92 C93 C76 0.0
C77 C76 C93 C94 0.0
C75 C76 C93 C94 -142.6
C77 C76 C93 C92 142.6
C75 C76 C93 C92 0.0
C92 C93 C94 C95 -138.2
C76 C93 C94 C95 0.0
C92 C93 C94 C111 0.0
C76 C93 C94 C111 138.2
C93 C94 C95 C96 0.0
C111 C94 C95 C96 -142.6
C93 C94 C95 C113 142.6
C111 C94 C95 C113 0.0
C94 C95 C96 C77 0.0
C113 C95 C96 C77 -138.2
C94 C95 C96 C97 138.2
C113 C95 C96 C97 0.0
C76 C77 C96 C95 0.0
C78 C77 C96 C95 142.6
C76 C77 C96 C97 -142.6
C78 C77 C96 C97 0.0
C80 C79 C97 C98 0.0
C78 C79 C97 C98 -142.6
C80 C79 C97 C96 142.6
C78 C79 C97 C96 0.0
C95 C96 C97 C98 0.0
C77 C96 C97 C98 142.6
C95 C96 C97 C79 -142.6
C77 C96 C97 C79 0.0
C79 C97 C98 C99 0.0
C96 C97 C98 C99 -138.2
C79 C97 C98 C114 138.2
C96 C97 C98 C114 0.0
C97 C98 C99 C100 0.0
C114 C98 C99 C100 -142.6
C97 C98 C99 C101 142.6
C114 C98 C99 C101 0.0
C97 C98 C99 Mg2 -105.6(3)
C114 C98 C99 Mg2 111.7(3)
C98 C99 C100 C81 138.2
C101 C99 C100 C81 0.0
Mg2 C99 C100 C81 -112.9(3)
C98 C99 C100 C80 0.0
C101 C99 C100 C80 -138.2
Mg2 C99 C100 C80 108.9(3)
C98 C99 C100 Mg2 -108.9(3)
C101 C99 C100 Mg2 112.9(3)
C82 C81 C100 C99 0.0
C67 C81 C100 C99 -142.6
C82 C81 C100 C80 142.6
C67 C81 C100 C80 0.0
C82 C81 C100 Mg2 -64.2(2)
C67 C81 C100 Mg2 153.1(2)
C79 C80 C100 C99 0.0
C66 C80 C100 C99 142.6
C79 C80 C100 C81 -142.6
C66 C80 C100 C81 0.0
C79 C80 C100 Mg2 63.2(3)
C66 C80 C100 Mg2 -154.1(3)
C100 C99 C101 C102 0.0
C98 C99 C101 C102 -142.6
Mg2 C99 C101 C102 107.9(3)
C100 C99 C101 C115 142.6
C98 C99 C101 C115 0.0
Mg2 C99 C101 C115 -109.5(3)
C115 C101 C102 C103 0.0
C99 C101 C102 C103 138.2
C115 C101 C102 C82 -138.2
C99 C101 C102 C82 0.0
C81 C82 C102 C101 0.0
C83 C82 C102 C101 142.6
C81 C82 C102 C103 -142.6
C83 C82 C102 C103 0.0
C101 C102 C103 C117 0.0
C82 C102 C103 C117 142.6
C101 C102 C103 C104 -142.6
C82 C102 C103 C104 0.0
C84 C83 C104 C105 0.0
C82 C83 C104 C105 -142.6
C84 C83 C104 C103 142.6
C82 C83 C104 C103 0.0
C117 C103 C104 C105 0.0
C102 C103 C104 C105 142.6
C117 C103 C104 C83 -142.6
C102 C103 C104 C83 0.0
C83 C104 C105 C86 0.0
C103 C104 C105 C86 -138.2
C83 C104 C105 C106 138.2
C103 C104 C105 C106 0.0
C85 C86 C105 C104 0.0
C87 C86 C105 C104 142.6
C85 C86 C105 C106 -142.6
C87 C86 C105 C106 0.0
C104 C105 C106 C118 0.0
C86 C105 C106 C118 142.6
C104 C105 C106 C107 -142.6
C86 C105 C106 C107 0.0
C88 C87 C107 C108 0.0
C86 C87 C107 C108 -142.6
C88 C87 C107 C106 142.6
C86 C87 C107 C106 0.0
C118 C106 C107 C108 0.0
C105 C106 C107 C108 142.6
C118 C106 C107 C87 -142.6
C105 C106 C107 C87 0.0
C87 C107 C108 C90 0.0
C106 C107 C108 C90 -138.2
C87 C107 C108 C109 138.2
C106 C107 C108 C109 0.0
C89 C90 C108 C107 0.0
C91 C90 C108 C107 142.6
C89 C90 C108 C109 -142.6
C91 C90 C108 C109 0.0
C107 C108 C109 C119 0.0
C90 C108 C109 C119 142.6
C107 C108 C109 C110 -142.6
C90 C108 C109 C110 0.0
C92 C91 C110 C111 0.0
C90 C91 C110 C111 -142.6
C92 C91 C110 C109 142.6
C90 C91 C110 C109 0.0
C119 C109 C110 C111 0.0
C108 C109 C110 C111 142.6
C119 C109 C110 C91 -142.6
C108 C109 C110 C91 0.0
C91 C110 C111 C94 0.0
C109 C110 C111 C94 -138.2
C91 C110 C111 C112 138.2
C109 C110 C111 C112 0.0
C93 C94 C111 C110 0.0
C95 C94 C111 C110 142.6
C93 C94 C111 C112 -142.6
C95 C94 C111 C112 0.0
C110 C111 C112 C120 0.0
C94 C111 C112 C120 142.6
C110 C111 C112 C113 -142.6
C94 C111 C112 C113 0.0
C120 C112 C113 C114 0.0
C111 C112 C113 C114 142.6
C120 C112 C113 C95 -142.6
C111 C112 C113 C95 0.0
C96 C95 C113 C114 0.0
C94 C95 C113 C114 -142.6
C96 C95 C113 C112 142.6
C94 C95 C113 C112 0.0
C112 C113 C114 C115 0.0
C95 C113 C114 C115 138.2
C112 C113 C114 C98 -138.2
C95 C113 C114 C98 0.0
C97 C98 C114 C113 0.0
C99 C98 C114 C113 142.6
C97 C98 C114 C115 -142.6
C99 C98 C114 C115 0.0
C102 C101 C115 C116 0.0
C99 C101 C115 C116 -142.6
C102 C101 C115 C114 142.6
C99 C101 C115 C114 0.0
C113 C114 C115 C116 0.0
C98 C114 C115 C116 142.6
C113 C114 C115 C101 -142.6
C98 C114 C115 C101 0.0
C101 C115 C116 C120 138.2
C114 C115 C116 C120 0.0
C101 C115 C116 C117 0.0
C114 C115 C116 C117 -138.2
C102 C103 C117 C118 -138.2
C104 C103 C117 C118 0.0
C102 C103 C117 C116 0.0
C104 C103 C117 C116 138.2
C115 C116 C117 C103 0.0
C120 C116 C117 C103 -142.6
C115 C116 C117 C118 142.6
C120 C116 C117 C118 0.0
C105 C106 C118 C117 0.0
C107 C106 C118 C117 138.2
C105 C106 C118 C119 -138.2
C107 C106 C118 C119 0.0
C103 C117 C118 C106 0.0
C116 C117 C118 C106 -142.6
C103 C117 C118 C119 142.6
C116 C117 C118 C119 0.0
C110 C109 C119 C118 138.2
C108 C109 C119 C118 0.0
C110 C109 C119 C120 0.0
C108 C109 C119 C120 -138.2
C106 C118 C119 C109 0.0
C117 C118 C119 C109 -142.6
C106 C118 C119 C120 142.6
C117 C118 C119 C120 0.0
C113 C112 C120 C116 0.0
C111 C112 C120 C116 -138.2
C113 C112 C120 C119 138.2
C111 C112 C120 C119 0.0
C115 C116 C120 C112 0.0
C117 C116 C120 C112 142.6
C115 C116 C120 C119 -142.6
C117 C116 C120 C119 0.0
C109 C119 C120 C112 0.0
C118 C119 C120 C112 -142.6
C109 C119 C120 C116 142.6
C118 C119 C120 C116 0.0
C66A C61A C62A C69A 0.0
C65A C61A C62A C69A 142.6
Mg1 C61A C62A C69A -134.8(7)
C66A C61A C62A C63A -142.6
C65A C61A C62A C63A 0.0
Mg1 C61A C62A C63A 82.6(7)
C66A C61A C62A Mg1 134.8(7)
C65A C61A C62A Mg1 -82.6(6)
C69A C62A C63A C72A 0.0
C61A C62A C63A C72A 142.6
Mg1 C62A C63A C72A -165.0(4)
C69A C62A C63A C64A -142.6
C61A C62A C63A C64A 0.0
Mg1 C62A C63A C64A 52.4(4)
C72A C63A C64A C75A 0.0
C62A C63A C64A C75A 142.6
C72A C63A C64A C65A -142.6
C62A C63A C64A C65A 0.0
C66A C61A C65A C78A 0.0
C62A C61A C65A C78A -142.6
Mg1 C61A C65A C78A 123.4(6)
C66A C61A C65A C64A 142.6
C62A C61A C65A C64A 0.0
Mg1 C61A C65A C64A -94.0(6)
C66A C61A C65A Mg1 -123.4(6)
C62A C61A C65A Mg1 93.9(6)
C75A C64A C65A C78A 0.0
C63A C64A C65A C78A 142.6
C75A C64A C65A C61A -142.6
C63A C64A C65A C61A 0.0
C75A C64A C65A Mg1 151.6(5)
C63A C64A C65A Mg1 -65.8(5)
C65A C61A C66A C80A 0.0
C62A C61A C66A C80A 138.2
Mg1 C61A C66A C80A -99.4(7)
C65A C61A C66A C67A -138.2
C62A C61A C66A C67A 0.0
Mg1 C61A C66A C67A 122.4(7)
C61A C66A C67A C68A 0.0
C80A C66A C67A C68A -142.6
C61A C66A C67A C81A 142.6
C80A C66A C67A C81A 0.0
C81A C67A C68A C69A -138.2
C66A C67A C68A C69A 0.0
C81A C67A C68A C84A 0.0
C66A C67A C68A C84A 138.2
C63A C62A C69A C68A 138.2
C61A C62A C69A C68A 0.0
Mg1 C62A C69A C68A -66.5(6)
C63A C62A C69A C70A 0.0
C61A C62A C69A C70A -138.2
Mg1 C62A C69A C70A 155.3(6)
C67A C68A C69A C62A 0.0
C84A C68A C69A C62A -142.6
C67A C68A C69A C70A 142.6
C84A C68A C69A C70A 0.0
C62A C69A C70A C71A 0.0
C68A C69A C70A C71A -142.6
C62A C69A C70A C85A 142.6
C68A C69A C70A C85A 0.0
C85A C70A C71A C88A 0.0
C69A C70A C71A C88A 138.2
C85A C70A C71A C72A -138.2
C69A C70A C71A C72A 0.0
C64A C63A C72A C71A 138.2
C62A C63A C72A C71A 0.0
C64A C63A C72A C73A 0.0
C62A C63A C72A C73A -138.2
C70A C71A C72A C63A 0.0
C88A C71A C72A C63A -142.6
C70A C71A C72A C73A 142.6
C88A C71A C72A C73A 0.0
C63A C72A C73A C74A 0.0
C71A C72A C73A C74A -142.6
C63A C72A C73A C89A 142.6
C71A C72A C73A C89A 0.0
C89A C73A C74A C92A 0.0
C72A C73A C74A C92A 138.2
C89A C73A C74A C75A -138.2
C72A C73A C74A C75A 0.0
C63A C64A C75A C76A -138.2
C65A C64A C75A C76A 0.0
C63A C64A C75A C74A 0.0
C65A C64A C75A C74A 138.2
C73A C74A C75A C64A 0.0
C92A C74A C75A C64A -142.6
C73A C74A C75A C76A 142.6
C92A C74A C75A C76A 0.0
C64A C75A C76A C77A 0.0
C74A C75A C76A C77A -142.6
C64A C75A C76A C93A 142.6
C74A C75A C76A C93A 0.0
C75A C76A C77A C96A 138.2
C93A C76A C77A C96A 0.0
C75A C76A C77A C78A 0.0
C93A C76A C77A C78A -138.2
C61A C65A C78A C77A 138.2
C64A C65A C78A C77A 0.0
Mg1 C65A C78A C77A -142.2(8)
C61A C65A C78A C79A 0.0
C64A C65A C78A C79A -138.2
Mg1 C65A C78A C79A 79.6(8)
C76A C77A C78A C65A 0.0
C96A C77A C78A C65A -142.6
C76A C77A C78A C79A 142.6
C96A C77A C78A C79A 0.0
C65A C78A C79A C80A 0.0
C77A C78A C79A C80A -142.6
C65A C78A C79A C97A 142.6
C77A C78A C79A C97A 0.0
C97A C79A C80A C66A -138.2
C78A C79A C80A C66A 0.0
C97A C79A C80A C00A 0.0
C78A C79A C80A C00A 138.2
C61A C66A C80A C79A 0.0
C67A C66A C80A C79A 142.6
C61A C66A C80A C00A -142.6
C67A C66A C80A C00A 0.0
C68A C67A C81A C82A 0.0
C66A C67A C81A C82A -142.6
C68A C67A C81A C00A 142.6
C66A C67A C81A C00A 0.0
C67A C81A C82A C02A 138.2
C00A C81A C82A C02A 0.0
C67A C81A C82A C83A 0.0
C00A C81A C82A C83A -138.2
C81A C82A C83A C84A 0.0
C02A C82A C83A C84A -142.6
C81A C82A C83A C04A 142.6
C02A C82A C83A C04A 0.0
C04A C83A C84A C68A -138.2
C82A C83A C84A C68A 0.0
C04A C83A C84A C85A 0.0
C82A C83A C84A C85A 138.2
C67A C68A C84A C83A 0.0
C69A C68A C84A C83A 142.6
C67A C68A C84A C85A -142.6
C69A C68A C84A C85A 0.0
C71A C70A C85A C86A 0.0
C69A C70A C85A C86A -142.6
C71A C70A C85A C84A 142.6
C69A C70A C85A C84A 0.0
C83A C84A C85A C86A 0.0
C68A C84A C85A C86A 142.6
C83A C84A C85A C70A -142.6
C68A C84A C85A C70A 0.0
C70A C85A C86A C87A 0.0
C84A C85A C86A C87A -138.2
C70A C85A C86A C05A 138.2
C84A C85A C86A C05A 0.0
C85A C86A C87A C88A 0.0
C05A C86A C87A C88A -142.6
C85A C86A C87A C07A 142.6
C05A C86A C87A C07A 0.0
C07A C87A C88A C71A -138.2
C86A C87A C88A C71A 0.0
C07A C87A C88A C89A 0.0
C86A C87A C88A C89A 138.2
C70A C71A C88A C87A 0.0
C72A C71A C88A C87A 142.6
C70A C71A C88A C89A -142.6
C72A C71A C88A C89A 0.0
C74A C73A C89A C90A 0.0
C72A C73A C89A C90A -142.6
C74A C73A C89A C88A 142.6
C72A C73A C89A C88A 0.0
C87A C88A C89A C90A 0.0
C71A C88A C89A C90A 142.6
C87A C88A C89A C73A -142.6
C71A C88A C89A C73A 0.0
C73A C89A C90A C91A 0.0
C88A C89A C90A C91A -138.2
C73A C89A C90A C08A 138.2
C88A C89A C90A C08A 0.0
C89A C90A C91A C92A 0.0
C08A C90A C91A C92A -142.6
C89A C90A C91A C10A 142.6
C08A C90A C91A C10A 0.0
C90A C91A C92A C74A 0.0
C10A C91A C92A C74A -138.2
C90A C91A C92A C93A 138.2
C10A C91A C92A C93A 0.0
C73A C74A C92A C91A 0.0
C75A C74A C92A C91A 142.6
C73A C74A C92A C93A -142.6
C75A C74A C92A C93A 0.0
C77A C76A C93A C94A 0.0
C75A C76A C93A C94A -142.6
C77A C76A C93A C92A 142.6
C75A C76A C93A C92A 0.0
C91A C92A C93A C94A 0.0
C74A C92A C93A C94A 142.6
C91A C92A C93A C76A -142.6
C74A C92A C93A C76A 0.0
C76A C93A C94A C11A 138.2
C92A C93A C94A C11A 0.0
C76A C93A C94A C95A 0.0
C92A C93A C94A C95A -138.2
C93A C94A C95A C96A 0.0
C11A C94A C95A C96A -142.6
C93A C94A C95A C13A 142.6
C11A C94A C95A C13A 0.0
C13A C95A C96A C77A -138.2
C94A C95A C96A C77A 0.0
C13A C95A C96A C97A 0.0
C94A C95A C96A C97A 138.2
C76A C77A C96A C95A 0.0
C78A C77A C96A C95A 142.6
C76A C77A C96A C97A -142.6
C78A C77A C96A C97A 0.0
C80A C79A C97A C98A 0.0
C78A C79A C97A C98A -142.6
C80A C79A C97A C96A 142.6
C78A C79A C97A C96A 0.0
C95A C96A C97A C98A 0.0
C77A C96A C97A C98A 142.6
C95A C96A C97A C79A -142.6
C77A C96A C97A C79A 0.0
C79A C97A C98A C99A 0.0
C96A C97A C98A C99A -138.2
C79A C97A C98A C14A 138.2
C96A C97A C98A C14A 0.0
C79A C97A C98A Mg2 -71.0(6)
C96A C97A C98A Mg2 150.8(6)
C97A C98A C99A C00A 0.0
C14A C98A C99A C00A -142.6
Mg2 C98A C99A C00A 121.1(5)
C97A C98A C99A C01A 142.6
C14A C98A C99A C01A 0.0
Mg2 C98A C99A C01A -96.3(6)
C97A C98A C99A Mg2 -121.1(5)
C14A C98A C99A Mg2 96.3(6)
C01A C99A C00A C80A -138.2
C98A C99A C00A C80A 0.0
Mg2 C99A C00A C80A 107.1(5)
C01A C99A C00A C81A 0.0
C98A C99A C00A C81A 138.2
Mg2 C99A C00A C81A -114.7(5)
C79A C80A C00A C99A 0.0
C66A C80A C00A C99A 142.6
C79A C80A C00A C81A -142.6
C66A C80A C00A C81A 0.0
C82A C81A C00A C99A 0.0
C67A C81A C00A C99A -142.6
C82A C81A C00A C80A 142.6
C67A C81A C00A C80A 0.0
C00A C99A C01A C02A 0.0
C98A C99A C01A C02A -142.6
Mg2 C99A C01A C02A 125.0(5)
C00A C99A C01A C15A 142.6
C98A C99A C01A C15A 0.0
Mg2 C99A C01A C15A -92.4(5)
C00A C99A C01A Mg2 -125.0(5)
C98A C99A C01A Mg2 92.4(5)
C15A C01A C02A C03A 0.0
C99A C01A C02A C03A 138.2
Mg2 C01A C02A C03A -155.0(6)
C15A C01A C02A C82A -138.2
C99A C01A C02A C82A 0.0
Mg2 C01A C02A C82A 66.8(6)
C81A C82A C02A C01A 0.0
C83A C82A C02A C01A 142.6
C81A C82A C02A C03A -142.6
C83A C82A C02A C03A 0.0
C01A C02A C03A C17A 0.0
C82A C02A C03A C17A 142.6
C01A C02A C03A C04A -142.6
C82A C02A C03A C04A 0.0
C84A C83A C04A C05A 0.0
C82A C83A C04A C05A -142.6
C84A C83A C04A C03A 142.6
C82A C83A C04A C03A 0.0
C17A C03A C04A C05A 0.0
C02A C03A C04A C05A 142.6
C17A C03A C04A C83A -142.6
C02A C03A C04A C83A 0.0
C83A C04A C05A C06A 138.2
C03A C04A C05A C06A 0.0
C83A C04A C05A C86A 0.0
C03A C04A C05A C86A -138.2
C85A C86A C05A C04A 0.0
C87A C86A C05A C04A 142.6
C85A C86A C05A C06A -142.6
C87A C86A C05A C06A 0.0
C04A C05A C06A C18A 0.0
C86A C05A C06A C18A 142.6
C04A C05A C06A C07A -142.6
C86A C05A C06A C07A 0.0
C88A C87A C07A C08A 0.0
C86A C87A C07A C08A -142.6
C88A C87A C07A C06A 142.6
C86A C87A C07A C06A 0.0
C18A C06A C07A C08A 0.0
C05A C06A C07A C08A 142.6
C18A C06A C07A C87A -142.6
C05A C06A C07A C87A 0.0
C87A C07A C08A C09A 138.2
C06A C07A C08A C09A 0.0
C87A C07A C08A C90A 0.0
C06A C07A C08A C90A -138.2
C89A C90A C08A C07A 0.0
C91A C90A C08A C07A 142.6
C89A C90A C08A C09A -142.6
C91A C90A C08A C09A 0.0
C07A C08A C09A C19A 0.0
C90A C08A C09A C19A 142.6
C07A C08A C09A C10A -142.6
C90A C08A C09A C10A 0.0
C92A C91A C10A C11A 0.0
C90A C91A C10A C11A -142.6
C92A C91A C10A C09A 142.6
C90A C91A C10A C09A 0.0
C19A C09A C10A C11A 0.0
C08A C09A C10A C11A 142.6
C19A C09A C10A C91A -142.6
C08A C09A C10A C91A 0.0
C91A C10A C11A C94A 0.0
C09A C10A C11A C94A -138.2
C91A C10A C11A C12A 138.2
C09A C10A C11A C12A 0.0
C93A C94A C11A C10A 0.0
C95A C94A C11A C10A 142.6
C93A C94A C11A C12A -142.6
C95A C94A C11A C12A 0.0
C10A C11A C12A C20A 0.0
C94A C11A C12A C20A 142.6
C10A C11A C12A C13A -142.6
C94A C11A C12A C13A 0.0
C96A C95A C13A C14A 0.0
C94A C95A C13A C14A -142.6
C96A C95A C13A C12A 142.6
C94A C95A C13A C12A 0.0
C20A C12A C13A C14A 0.0
C11A C12A C13A C14A 142.6
C20A C12A C13A C95A -142.6
C11A C12A C13A C95A 0.0
C95A C13A C14A C15A 138.2
C12A C13A C14A C15A 0.0
C95A C13A C14A C98A 0.0
C12A C13A C14A C98A -138.2
C97A C98A C14A C13A 0.0
C99A C98A C14A C13A 142.6
Mg2 C98A C14A C13A -157.3(4)
C97A C98A C14A C15A -142.6
C99A C98A C14A C15A 0.0
Mg2 C98A C14A C15A 60.1(4)
C02A C01A C15A C16A 0.0
C99A C01A C15A C16A -142.6
Mg2 C01A C15A C16A 161.9(4)
C02A C01A C15A C14A 142.6
C99A C01A C15A C14A 0.0
Mg2 C01A C15A C14A -55.5(4)
C13A C14A C15A C16A 0.0
C98A C14A C15A C16A 142.6
C13A C14A C15A C01A -142.6
C98A C14A C15A C01A 0.0
C01A C15A C16A C17A 0.0
C14A C15A C16A C17A -138.2
C01A C15A C16A C20A 138.2
C14A C15A C16A C20A 0.0
C02A C03A C17A C16A 0.0
C04A C03A C17A C16A 138.2
C02A C03A C17A C18A -138.2
C04A C03A C17A C18A 0.0
C15A C16A C17A C03A 0.0
C20A C16A C17A C03A -142.6
C15A C16A C17A C18A 142.6
C20A C16A C17A C18A 0.0
C05A C06A C18A C19A -138.2
C07A C06A C18A C19A 0.0
C05A C06A C18A C17A 0.0
C07A C06A C18A C17A 138.2
C03A C17A C18A C06A 0.0
C16A C17A C18A C06A -142.6
C03A C17A C18A C19A 142.6
C16A C17A C18A C19A 0.0
C08A C09A C19A C20A -138.2
C10A C09A C19A C20A 0.0
C08A C09A C19A C18A 0.0
C10A C09A C19A C18A 138.2
C06A C18A C19A C09A 0.0
C17A C18A C19A C09A -142.6
C06A C18A C19A C20A 142.6
C17A C18A C19A C20A 0.0
C13A C12A C20A C19A 138.2
C11A C12A C20A C19A 0.0
C13A C12A C20A C16A 0.0
C11A C12A C20A C16A -138.2
C09A C19A C20A C12A 0.0
C18A C19A C20A C12A -142.6
C09A C19A C20A C16A 142.6
C18A C19A C20A C16A 0.0
C15A C16A C20A C12A 0.0
C17A C16A C20A C12A 142.6
C15A C16A C20A C19A -142.6
C17A C16A C20A C19A 0.0
